data_4515283
loop_
_publ_author_name
'Lee, Soochan'
'Lee, Jeong Hyeon'
'Kim, Jin Chul'
'Lee, Sungmin'
'Kwak, Sang Kyu'
'Choe, Wonyoung'

_publ_section_title
;
 Porous Zr<sub>6</sub>L<sub>3</sub> Metallocage with Synergetic Binding
 Centers for CO<sub>2</sub>.
;
_journal_issue 10
_journal_name_full 'ACS applied materials &amp; interfaces'
_journal_page_first 8685
_journal_page_last 8691
_journal_paper_doi 10.1021/acsami.7b18836
_journal_volume 10
_journal_year 2018
_chemical_formula_sum 'C81 H80 Cl2 N2 O22 Zr6'
_chemical_formula_weight 2051.69
_space_group_crystal_system monoclinic
_space_group_IT_number 14
_space_group_name_Hall '-P 2yn'
_space_group_name_H-M_alt 'P 1 21/n 1'
_atom_sites_solution_hydrogens geom
_audit_creation_method SHELXL-2014/7
_cell_angle_alpha 90
_cell_angle_beta 100.14(3)
_cell_angle_gamma 90
_cell_formula_units_Z 8
_cell_length_a 31.681(6)
_cell_length_b 13.796(3)
_cell_length_c 51.247(10)
_cell_measurement_reflns_used 60607
_cell_measurement_temperature 100(2)
_cell_measurement_theta_max 30.039
_cell_measurement_theta_min 60607
_cell_volume 22049(8)
_computing_cell_refinement HKL3000
_computing_data_collection 'PAL BL2D-SMC Program'
_computing_data_reduction HKL3000
_computing_molecular_graphics ORTEP
_computing_publication_material CIFTAB
_computing_structure_refinement 'SHELXL-2014/7 (Sheldrick, 2014)'
_computing_structure_solution HKL3000
_diffrn_ambient_temperature 100(2)
_diffrn_measured_fraction_theta_full 0.99
_diffrn_measured_fraction_theta_max 0.939
_diffrn_measurement_device_type 'Bruker APEX-II CCD'
_diffrn_measurement_method '\w scans'
_diffrn_radiation_type MoK\a
_diffrn_radiation_wavelength 0.71073
_diffrn_reflns_av_R_equivalents 0.0259
_diffrn_reflns_av_unetI/netI 0.0290
_diffrn_reflns_Laue_measured_fraction_full 0.954
_diffrn_reflns_Laue_measured_fraction_max 0.939
_diffrn_reflns_limit_h_max 41
_diffrn_reflns_limit_h_min -40
_diffrn_reflns_limit_k_max 19
_diffrn_reflns_limit_k_min -19
_diffrn_reflns_limit_l_max 72
_diffrn_reflns_limit_l_min -72
_diffrn_reflns_number 173450
_diffrn_reflns_point_group_measured_fraction_full 0.954
_diffrn_reflns_point_group_measured_fraction_max 0.939
_diffrn_reflns_theta_full 25.242
_diffrn_reflns_theta_max 30.039
_diffrn_reflns_theta_min 2.430
_diffrn_source 'fine-focus sealed tube'
_exptl_absorpt_coefficient_mu 0.650
_exptl_absorpt_correction_T_max 0.987
_exptl_absorpt_correction_T_min 0.881
_exptl_absorpt_correction_type multi-scan
_exptl_absorpt_process_details HKL3000
_exptl_crystal_colour Clear
_exptl_crystal_density_diffrn 1.236
_exptl_crystal_description Plate
_exptl_crystal_F_000 8240
_exptl_crystal_size_max 0.200
_exptl_crystal_size_mid 0.200
_exptl_crystal_size_min 0.020
_refine_diff_density_max 5.190
_refine_diff_density_min -2.723
_refine_diff_density_rms 0.102
_refine_ls_extinction_method none
_refine_ls_goodness_of_fit_ref 1.051
_refine_ls_hydrogen_treatment constr
_refine_ls_matrix_type full
_refine_ls_number_parameters 2043
_refine_ls_number_reflns 60607
_refine_ls_number_restraints 0
_refine_ls_restrained_S_all 1.051
_refine_ls_R_factor_all 0.0572
_refine_ls_R_factor_gt 0.0520
_refine_ls_shift/su_max 0.023
_refine_ls_shift/su_mean 0.000
_refine_ls_structure_factor_coef Fsqd
_refine_ls_weighting_details 'w=1/[\s^2^(Fo^2^)+(0.0853P)^2^+28.0259P] where P=(Fo^2^+2Fc^2^)/3'
_refine_ls_weighting_scheme calc
_refine_ls_wR_factor_gt 0.1452
_refine_ls_wR_factor_ref 0.1486
_reflns_Friedel_coverage 0.000
_reflns_number_gt 52954
_reflns_number_total 60607
_reflns_threshold_expression 'I > 2\s(I)'
_cod_data_source_file am7b18836_si_003.cif
_cod_data_source_block p2(1)-n_sqd
_cod_depositor_comments
;
The following automatic conversions were performed:

data item '_exptl_absorpt_correction_type' value 'Multi-scan' was
changed to 'multi-scan' in accordance with the
/home/data/users/saulius/crontab/automatic-downloads/current/ACS/lib/dictionaries/cif_core.dic
dictionary named 'cif_core.dic' version 2.4.2 last updated on
2011-04-26.

Automatic conversion script
Id: cif_fix_values 6909 2019-04-08 15:41:33Z antanas 
;
_cod_original_cell_volume 22048(8)
_cod_original_sg_symbol_H-M 'P 21/n'
_cod_database_code 4515283
_shelx_shelxl_version_number 2014/7
_shelx_space_group_comment
;
The symmetry employed for this shelxl refinement is uniquely defined
by the following loop, which should always be used as a source of
symmetry information in preference to the above space-group names.
They are only intended as comments.
;
_shelx_estimated_absorpt_t_min 0.881
_shelx_estimated_absorpt_t_max 0.987
_platon_squeeze_void_probe_radius 1.20

loop_
_space_group_symop_operation_xyz
'x, y, z'
'-x+1/2, y+1/2, -z+1/2'
'-x, -y, -z'
'x-1/2, -y-1/2, z-1/2'

loop_
_atom_site_label
_atom_site_type_symbol
_atom_site_fract_x
_atom_site_fract_y
_atom_site_fract_z
_atom_site_U_iso_or_equiv
_atom_site_adp_type
_atom_site_occupancy
_atom_site_site_symmetry_order
_atom_site_calc_flag
_atom_site_refinement_flags_posn
_atom_site_refinement_flags_adp
Zr1 Zr 0.58032(2) 0.91878(2) 0.03855(2) 0.02709(5) Uani 1 1 d . .
Zr2 Zr 0.92555(2) 0.57353(2) 0.21578(2) 0.02297(5) Uani 1 1 d . .
Zr3 Zr 0.07713(2) 0.39949(2) 0.29097(2) 0.02385(5) Uani 1 1 d . .
Zr4 Zr 0.97475(2) 0.78897(2) 0.22135(2) 0.02115(5) Uani 1 1 d . .
Zr5 Zr 0.02579(2) 0.18693(2) 0.28341(2) 0.02154(5) Uani 1 1 d . .
Zr6 Zr 0.09614(2) 0.24297(2) 0.24410(2) 0.02216(5) Uani 1 1 d . .
Zr7 Zr 0.90378(2) 0.73554(2) 0.26039(2) 0.02120(5) Uani 1 1 d . .
Zr8 Zr 0.42034(2) 0.06303(2) 0.45889(2) 0.03299(6) Uani 1 1 d . .
Zr9 Zr 0.56554(2) 1.08156(2) 0.08459(2) 0.03024(6) Uani 1 1 d . .
Zr10 Zr 0.62438(2) 1.13826(2) 0.03836(2) 0.03481(6) Uani 1 1 d . .
Zr11 Zr 0.38947(2) -0.16899(2) 0.45902(2) 0.03584(6) Uani 1 1 d . .
Zr12 Zr 0.44313(2) -0.09208(2) 0.41259(2) 0.03469(6) Uani 1 1 d . .
Cl3 Cl 0.93540(2) 0.43437(4) 0.30121(2) 0.03097(12) Uani 1 1 d . .
Cl5 Cl 0.06643(2) 0.54616(4) 0.20526(2) 0.03187(12) Uani 1 1 d . .
Cl1 Cl 0.43524(2) 0.95206(7) 0.04721(2) 0.04355(17) Uani 1 1 d . .
O13 O 0.03154(5) 0.19679(12) 0.24299(3) 0.0222(3) Uani 1 1 d . .
H13 H 0.0103 0.1837 0.2279 0.027 Uiso 1 1 calc R U
O14 O 0.07872(5) 0.39067(12) 0.24957(3) 0.0234(3) Uani 1 1 d . .
H14H H 0.0730 0.4405 0.2366 0.028 Uiso 1 1 calc R U
O23 O 0.96800(5) 0.78307(11) 0.26170(3) 0.0216(3) Uani 1 1 d . .
H23 H 0.9888 0.7982 0.2769 0.026 Uiso 1 1 calc R U
O22 O 0.92254(5) 0.58736(11) 0.25671(3) 0.0228(3) Uani 1 1 d . .
H22 H 0.9282 0.5394 0.2702 0.027 Uiso 1 1 calc R U
O28 O 0.88374(6) 0.87970(12) 0.24447(3) 0.0234(3) Uani 1 1 d . .
O26 O 0.84065(6) 0.68301(12) 0.24038(3) 0.0250(3) Uani 1 1 d . .
O18 O 0.15975(6) 0.29317(13) 0.26353(4) 0.0262(3) Uani 1 1 d . .
O24 O 0.98705(5) 0.63812(11) 0.21989(3) 0.0230(3) Uani 1 1 d . .
H24 H 1.0140 0.6067 0.2209 0.028 Uiso 1 1 calc R U
O21 O 0.91661(5) 0.71982(11) 0.22256(3) 0.0200(3) Uani 1 1 d . .
O16 O 0.05225(6) 0.19555(13) 0.32569(3) 0.0261(3) Uani 1 1 d . .
O12 O 0.01492(5) 0.33785(11) 0.28663(3) 0.0230(3) Uani 1 1 d . .
H12 H -0.0116 0.3703 0.2862 0.028 Uiso 1 1 calc R U
O31 O 0.60998(6) 1.02799(14) 0.06285(3) 0.0290(4) Uani 1 1 d . .
O11 O 0.08431(5) 0.25440(11) 0.28245(3) 0.0209(3) Uani 1 1 d . .
O33 O 0.57129(7) 1.18596(14) 0.05513(4) 0.0374(5) Uani 1 1 d . .
H33H H 0.5540 1.2417 0.0505 0.045 Uiso 1 1 calc R U
O29 O 0.94827(6) 0.77685(13) 0.17872(3) 0.0255(3) Uani 1 1 d . .
O25 O 0.85524(5) 0.57637(12) 0.21002(4) 0.0262(3) Uani 1 1 d . .
O27 O 0.93173(5) 0.91307(12) 0.21819(3) 0.0242(3) Uani 1 1 d . .
O19 O 0.11595(6) 0.09747(12) 0.25917(3) 0.0248(3) Uani 1 1 d . .
O34 O 0.58498(6) 1.03871(14) 0.01352(3) 0.0312(4) Uani 1 1 d . .
H34 H 0.5724 1.0463 -0.0046 0.037 Uiso 1 1 calc R U
O1 O 0.39670(6) -0.05253(16) 0.43458(3) 0.0329(4) Uani 1 1 d . .
O37 O 0.58573(6) 0.95008(14) 0.10701(3) 0.0293(4) Uani 1 1 d . .
C1 C 0.89709(7) 0.92904(16) 0.22664(4) 0.0222(4) Uani 1 1 d . .
O17 O 0.14726(5) 0.39645(13) 0.29532(4) 0.0272(3) Uani 1 1 d . .
O30 O 0.91693(6) 0.62943(13) 0.17545(3) 0.0285(4) Uani 1 1 d . .
O2 O 0.42232(6) -0.05985(17) 0.48411(4) 0.0357(4) Uani 1 1 d . .
H2 H 0.4349 -0.0649 0.5023 0.043 Uiso 1 1 calc R U
C2 C 0.10313(7) 0.04719(16) 0.27695(5) 0.0230(4) Uani 1 1 d . .
O42 O 0.98085(7) 0.13710(14) 0.19796(4) 0.0339(4) Uani 1 1 d . .
C3 C 0.21855(8) 0.37086(18) 0.28983(5) 0.0279(5) Uani 1 1 d . .
O6 O 0.33203(7) -0.08683(18) 0.46250(4) 0.0406(5) Uani 1 1 d . .
O15 O 0.08781(6) 0.33719(13) 0.33122(4) 0.0288(4) Uani 1 1 d . .
O32 O 0.53158(6) 0.98592(14) 0.05578(3) 0.0289(4) Uani 1 1 d . .
H32 H 0.5015 0.9756 0.0516 0.035 Uiso 1 1 calc R U
C4 C 1.02445(8) 0.93641(18) 0.22605(6) 0.0305(5) Uani 1 1 d . .
H4 H 1.0165 1.0037 0.2306 0.037 Uiso 1 1 calc R U
O38 O 0.59647(6) 0.84072(14) 0.07621(3) 0.0302(4) Uani 1 1 d . .
C5 C 0.12953(7) -0.03705(16) 0.28830(5) 0.0230(4) Uani 1 1 d . .
O8 O 0.41786(7) 0.03564(17) 0.39047(4) 0.0368(4) Uani 1 1 d . .
O9 O 0.35200(7) -0.21890(18) 0.42175(4) 0.0406(5) Uani 1 1 d . .
O3 O 0.47239(6) 0.00963(16) 0.44171(4) 0.0342(4) Uani 1 1 d . .
H3 H 0.5018 0.0270 0.4460 0.041 Uiso 1 1 calc R U
C6 C 0.87131(7) 1.01392(16) 0.21496(4) 0.0214(4) Uani 1 1 d . .
O36 O 0.66365(7) 1.18262(17) 0.07580(4) 0.0412(5) Uani 1 1 d . .
O4 O 0.44407(7) -0.19929(17) 0.44199(4) 0.0375(4) Uani 1 1 d . .
H4A H 0.4644 -0.2498 0.4465 0.045 Uiso 1 1 calc R U
C7 C 0.82698(8) 1.17848(16) 0.19320(5) 0.0243(4) Uani 1 1 d . .
N2 N 0.94808(8) 0.17432(17) 0.15620(5) 0.0332(5) Uani 1 1 d . .
O43 O 0.01852(7) 0.84033(14) 0.30665(4) 0.0335(4) Uani 1 1 d . .
C8 C 0.07854(8) 0.25369(18) 0.33911(5) 0.0266(5) Uani 1 1 d . .
C9 C 0.90049(9) 0.39792(18) 0.21096(6) 0.0341(6) Uani 1 1 d . .
H9 H 0.8714 0.3743 0.2130 0.041 Uiso 1 1 calc R U
C10 C 0.17190(8) 0.35150(17) 0.28254(5) 0.0259(4) Uani 1 1 d . .
O39 O 0.67656(7) 1.03712(17) 0.03531(4) 0.0393(5) Uani 1 1 d . .
C11 C 0.82959(8) 0.62414(16) 0.22134(5) 0.0239(4) Uani 1 1 d . .
C12 C 0.78290(8) 0.60900(17) 0.21199(5) 0.0237(4) Uani 1 1 d . .
C13 C -0.02247(9) 0.07397(19) 0.30389(6) 0.0316(5) Uani 1 1 d . .
H13P H -0.0134 0.0338 0.3201 0.038 Uiso 1 1 calc R U
C14 C 0.72481(8) 0.52459(18) 0.18449(5) 0.0283(5) Uani 1 1 d . .
H14 H 0.7152 0.4749 0.1720 0.034 Uiso 1 1 calc R U
O40 O 0.64758(6) 0.89012(16) 0.03597(4) 0.0341(4) Uani 1 1 d . .
C15 C 0.18203(9) -0.16147(19) 0.28505(5) 0.0299(5) Uani 1 1 d . .
H15 H 0.2016 -0.1911 0.2754 0.036 Uiso 1 1 calc R U
C16 C 0.95758(11) 0.4397(2) 0.19203(7) 0.0401(7) Uani 1 1 d . .
H16 H 0.9761 0.4486 0.1783 0.048 Uiso 1 1 calc R U
C17 C 0.92443(8) 0.71145(19) 0.16629(5) 0.0263(4) Uani 1 1 d . .
C18 C 0.15857(8) -0.07978(18) 0.27455(5) 0.0274(5) Uani 1 1 d . .
H18 H 0.1626 -0.0538 0.2580 0.033 Uiso 1 1 calc R U
C19 C 0.03150(10) 0.55148(19) 0.28894(7) 0.0409(7) Uani 1 1 d . .
H19 H 0.0007 0.5565 0.2803 0.049 Uiso 1 1 calc R U
C20 C 1.02287(9) 0.9000(2) 0.20034(6) 0.0326(5) Uani 1 1 d . .
H20 H 1.0140 0.9375 0.1836 0.039 Uiso 1 1 calc R U
O20 O 0.06840(6) 0.06148(12) 0.28560(4) 0.0249(3) Uani 1 1 d . .
C21 C 0.82333(9) 1.14697(17) 0.21835(5) 0.0280(5) Uani 1 1 d . .
H21 H 0.8060 1.1822 0.2284 0.034 Uiso 1 1 calc R U
N3 N 0.04961(8) 0.80121(16) 0.34872(4) 0.0323(5) Uani 1 1 d . .
C22 C 0.17684(8) -0.19931(17) 0.30938(5) 0.0265(5) Uani 1 1 d . .
C23 C 0.76598(8) 1.24554(17) 0.15979(5) 0.0283(5) Uani 1 1 d . .
C24 C 0.87509(9) 1.0452(2) 0.18970(5) 0.0309(5) Uani 1 1 d . .
H24H H 0.8933 1.0114 0.1799 0.037 Uiso 1 1 calc R U
O35 O 0.62436(7) 1.14532(15) 0.10708(4) 0.0351(4) Uani 1 1 d . .
C25 C 0.24128(9) -0.2639(2) 0.34087(5) 0.0313(5) Uani 1 1 d . .
O5 O 0.35254(6) 0.06955(18) 0.46226(4) 0.0381(5) Uani 1 1 d . .
C26 C 0.61092(8) 0.8179(2) 0.14752(5) 0.0280(5) Uani 1 1 d . .
H26 H 0.6011 0.8797 0.1520 0.034 Uiso 1 1 calc R U
C27 C 0.90425(8) 0.7304(2) 0.13844(5) 0.0314(5) Uani 1 1 d . .
C28 C 0.84493(8) 1.06396(17) 0.22919(5) 0.0263(4) Uani 1 1 d . .
H28 H 0.8415 1.0419 0.2463 0.032 Uiso 1 1 calc R U
C29 C 0.85225(9) 1.1258(2) 0.17866(5) 0.0330(5) Uani 1 1 d . .
H29 H 0.8539 1.1450 0.1611 0.040 Uiso 1 1 calc R U
C30 C 0.12424(9) -0.07548(19) 0.31261(5) 0.0298(5) Uani 1 1 d . .
H30 H 0.1041 -0.0473 0.3220 0.036 Uiso 1 1 calc R U
C31 C 0.27805(9) 0.4542(2) 0.31648(6) 0.0355(6) Uani 1 1 d . .
H31 H 0.2885 0.5018 0.3294 0.043 Uiso 1 1 calc R U
C32 C -0.02515(8) 0.04158(18) 0.27778(6) 0.0312(5) Uani 1 1 d . .
H32P H -0.0178 -0.0251 0.2724 0.037 Uiso 1 1 calc R U
C33 C 0.76846(8) 0.53699(18) 0.19361(5) 0.0272(5) Uani 1 1 d . .
H33 H 0.7885 0.4960 0.1872 0.033 Uiso 1 1 calc R U
C34 C 0.59809(8) 0.86798(19) 0.09999(5) 0.0270(5) Uani 1 1 d . .
C35 C -0.04098(9) 0.1664(2) 0.30332(6) 0.0350(6) Uani 1 1 d . .
H35 H -0.0476 0.2024 0.3190 0.042 Uiso 1 1 calc R U
C36 C 0.14846(9) -0.1553(2) 0.32321(5) 0.0324(5) Uani 1 1 d . .
H36 H 0.1454 -0.1795 0.3401 0.039 Uiso 1 1 calc R U
C37 C -0.04561(9) 0.1137(2) 0.26057(6) 0.0336(6) Uani 1 1 d . .
H37 H -0.0556 0.1071 0.2410 0.040 Uiso 1 1 calc R U
C38 C 0.97219(9) 0.42231(19) 0.21917(7) 0.0380(7) Uani 1 1 d . .
H38 H 1.0029 0.4187 0.2280 0.046 Uiso 1 1 calc R U
C39 C 0.10279(10) 0.5747(2) 0.29676(7) 0.0407(7) Uani 1 1 d . .
H39 H 0.1317 0.5989 0.2946 0.049 Uiso 1 1 calc R U
O7 O 0.40124(7) 0.13937(17) 0.42113(4) 0.0373(4) Uani 1 1 d . .
C40 C 0.11289(10) 0.3156(2) 0.20170(5) 0.0331(5) Uani 1 1 d . .
H40 H 0.1185 0.3857 0.1987 0.040 Uiso 1 1 calc R U
C41 C 0.69502(8) 0.58494(18) 0.19357(5) 0.0251(4) Uani 1 1 d . .
C42 C 0.29120(9) 0.3343(2) 0.28523(6) 0.0378(6) Uani 1 1 d . .
H42 H 0.3107 0.2990 0.2768 0.045 Uiso 1 1 calc R U
O10 O 0.38684(7) -0.16523(18) 0.39005(4) 0.0393(5) Uani 1 1 d . .
C43 C 0.62226(8) 0.74764(19) 0.16706(5) 0.0274(5) Uani 1 1 d . .
H43 H 0.6204 0.7622 0.1849 0.033 Uiso 1 1 calc R U
C44 C 0.20179(8) -0.28902(19) 0.32069(6) 0.0308(5) Uani 1 1 d . .
H44A H 0.1828 -0.3310 0.3292 0.037 Uiso 1 1 calc R U
H44B H 0.2106 -0.3261 0.3060 0.037 Uiso 1 1 calc R U
C45 C 0.65851(10) 1.1732(2) 0.09982(5) 0.0361(6) Uani 1 1 d . .
C46 C 1.05631(9) 0.78770(19) 0.22926(7) 0.0373(6) Uani 1 1 d . .
H46 H 1.0750 0.7321 0.2365 0.045 Uiso 1 1 calc R U
C47 C 0.40300(9) 0.1149(2) 0.39743(5) 0.0364(6) Uani 1 1 d . .
C48 C 0.93694(10) 0.39710(18) 0.23092(6) 0.0360(6) Uani 1 1 d . .
H48 H 0.9383 0.3728 0.2494 0.043 Uiso 1 1 calc R U
C49 C -0.05569(9) 0.19095(19) 0.27676(7) 0.0355(6) Uani 1 1 d . .
H49 H -0.0741 0.2481 0.2704 0.043 Uiso 1 1 calc R U
C50 C 0.09847(8) 0.2215(2) 0.36623(5) 0.0303(5) Uani 1 1 d . .
C51 C 0.64088(10) 0.6384(2) 0.13461(5) 0.0349(6) Uani 1 1 d . .
H51 H 0.6519 0.5776 0.1302 0.042 Uiso 1 1 calc R U
C52 C 0.23419(9) 0.4400(2) 0.30913(6) 0.0335(5) Uani 1 1 d . .
H52 H 0.2148 0.4771 0.3172 0.040 Uiso 1 1 calc R U
C53 C 0.38800(9) 0.1876(2) 0.37608(5) 0.0344(6) Uani 1 1 d . .
C54 C 0.61404(8) 0.79674(19) 0.12128(5) 0.0277(5) Uani 1 1 d . .
C55 C 0.36662(9) 0.3276(2) 0.33672(6) 0.0367(6) Uani 1 1 d . .
C56 C 0.80400(8) 1.26949(18) 0.18130(5) 0.0287(5) Uani 1 1 d . .
H56A H 0.7939 1.3070 0.1955 0.034 Uiso 1 1 calc R U
H56B H 0.8244 1.3105 0.1737 0.034 Uiso 1 1 calc R U
C57 C 0.69249(10) 1.1931(3) 0.14733(6) 0.0406(7) Uani 1 1 d . .
H57 H 0.6662 1.1738 0.1523 0.049 Uiso 1 1 calc R U
C58 C 0.69598(9) 1.1979(2) 0.12083(5) 0.0335(5) Uani 1 1 d . .
C59 C 0.54218(12) 1.1833(3) 0.12148(6) 0.0465(8) Uani 1 1 d . .
H59 H 0.5616 1.2227 0.1350 0.056 Uiso 1 1 calc R U
O41 O 0.75120(9) 0.33128(17) 0.23129(5) 0.0480(5) Uani 1 1 d . .
C60 C 0.08023(11) 0.1674(2) 0.19819(6) 0.0422(7) Uani 1 1 d . .
H60 H 0.0588 0.1151 0.1924 0.051 Uiso 1 1 calc R U
C61 C 0.91259(10) 0.42423(19) 0.18703(6) 0.0380(6) Uani 1 1 d . .
H61 H 0.8940 0.4207 0.1691 0.046 Uiso 1 1 calc R U
C62 C 1.04513(9) 0.8670(2) 0.24407(6) 0.0335(6) Uani 1 1 d . .
H62 H 1.0542 0.8765 0.2636 0.040 Uiso 1 1 calc R U
C63 C 0.63627(8) 0.65681(19) 0.16073(5) 0.0271(5) Uani 1 1 d . .
C64 C 0.11594(12) 0.0913(3) 0.39769(6) 0.0458(7) Uani 1 1 d . .
H64 H 0.1171 0.0238 0.4014 0.055 Uiso 1 1 calc R U
C65 C 0.52711(11) 0.8637(2) -0.00164(6) 0.0436(7) Uani 1 1 d . .
H65 H 0.5085 0.9075 -0.0143 0.052 Uiso 1 1 calc R U
C66 C 0.64790(8) 0.57959(19) 0.18185(5) 0.0293(5) Uani 1 1 d . .
H66A H 0.6307 0.5890 0.1960 0.035 Uiso 1 1 calc R U
H66B H 0.6411 0.5147 0.1740 0.035 Uiso 1 1 calc R U
C67 C 0.32422(9) 0.0034(3) 0.46076(5) 0.0371(6) Uani 1 1 d . .
C68 C 0.52828(11) 1.0890(3) 0.12504(6) 0.0423(7) Uani 1 1 d . .
H68 H 0.5361 1.0494 0.1415 0.051 Uiso 1 1 calc R U
C69 C 0.70965(9) 0.6550(2) 0.21259(5) 0.0312(5) Uani 1 1 d . .
H69 H 0.6896 0.6952 0.2192 0.037 Uiso 1 1 calc R U
C70 C 0.38906(10) 0.1645(3) 0.34968(5) 0.0380(6) Uani 1 1 d . .
H70 H 0.3973 0.1015 0.3450 0.046 Uiso 1 1 calc R U
C71 C 1.04218(10) 0.8081(2) 0.20223(6) 0.0370(6) Uani 1 1 d . .
H71 H 1.0497 0.7701 0.1871 0.044 Uiso 1 1 calc R U
C72 C 0.35446(9) 0.4046(2) 0.31548(6) 0.0390(7) Uani 1 1 d . .
H72A H 0.3620 0.4696 0.3230 0.047 Uiso 1 1 calc R U
H72B H 0.3705 0.3938 0.3008 0.047 Uiso 1 1 calc R U
C73 C 0.35367(10) -0.1990(2) 0.39785(5) 0.0375(6) Uani 1 1 d . .
C74 C 0.86767(9) 0.7602(3) 0.08583(5) 0.0399(7) Uani 1 1 d . .
C75 C 0.95664(9) 0.18885(18) 0.18214(5) 0.0311(5) Uani 1 1 d . .
H75 H 0.9434 0.2424 0.1891 0.037 Uiso 1 1 calc R U
C76 C 0.07275(10) 0.2685(2) 0.19496(5) 0.0383(6) Uani 1 1 d . .
H76 H 0.0453 0.2995 0.1862 0.046 Uiso 1 1 calc R U
C77 C 0.09971(11) 0.1238(2) 0.37216(6) 0.0394(6) Uani 1 1 d . .
H77 H 0.0894 0.0782 0.3587 0.047 Uiso 1 1 calc R U
C78 C 0.27756(11) -0.2504(3) 0.38628(6) 0.0518(9) Uani 1 1 d . .
H78 H 0.2771 -0.2569 0.4047 0.062 Uiso 1 1 calc R U
C79 C 0.92538(10) 0.7123(2) 0.30971(5) 0.0379(6) Uani 1 1 d . .
H79 H 0.9524 0.6810 0.3189 0.046 Uiso 1 1 calc R U
C80 C 0.91997(10) 0.2387(2) 0.13828(6) 0.0385(6) Uani 1 1 d . .
H80A H 0.9061 0.2847 0.1487 0.058 Uiso 1 1 calc R U
H80B H 0.8980 0.2002 0.1270 0.058 Uiso 1 1 calc R U
H80C H 0.9369 0.2743 0.1272 0.058 Uiso 1 1 calc R U
C81 C 0.87515(12) 0.8279(2) 0.29688(6) 0.0396(7) Uani 1 1 d . .
H81 H 0.8607 0.8925 0.2947 0.048 Uiso 1 1 calc R U
C82 C 0.72757(10) 1.2168(3) 0.16669(6) 0.0394(6) Uani 1 1 d . .
H82 H 0.7251 1.2131 0.1849 0.047 Uiso 1 1 calc R U
C83 C 0.89433(10) 0.6514(2) 0.12118(6) 0.0405(6) Uani 1 1 d . .
H83 H 0.8999 0.5871 0.1275 0.049 Uiso 1 1 calc R U
C84 C 0.30676(9) 0.3993(2) 0.30506(5) 0.0330(6) Uani 1 1 d . .
C85 C 0.06609(12) 0.5767(2) 0.27746(6) 0.0414(7) Uani 1 1 d . .
H85 H 0.0644 0.6024 0.2591 0.050 Uiso 1 1 calc R U
N1 N 0.78368(10) 0.4343(2) 0.26342(6) 0.0455(6) Uani 1 1 d . .
C86 C 0.88522(10) 0.6662(2) 0.30271(6) 0.0354(6) Uani 1 1 d . .
H86 H 0.8793 0.5964 0.3058 0.042 Uiso 1 1 calc R U
C87 C 0.14433(9) 0.2439(2) 0.20886(5) 0.0344(6) Uani 1 1 d . .
H87 H 0.1760 0.2548 0.2122 0.041 Uiso 1 1 calc R U
C88 C 0.37785(9) 0.2353(2) 0.33024(5) 0.0379(6) Uani 1 1 d . .
H88 H 0.3780 0.2195 0.3122 0.046 Uiso 1 1 calc R U
C89 C 0.36462(12) 0.3478(3) 0.36299(7) 0.0491(8) Uani 1 1 d . .
H89 H 0.3559 0.4105 0.3676 0.059 Uiso 1 1 calc R U
C90 C 0.31476(9) -0.2202(2) 0.37782(5) 0.0368(6) Uani 1 1 d . .
C91 C 0.62957(10) 0.7079(2) 0.11490(5) 0.0338(5) Uani 1 1 d . .
H91 H 0.6325 0.6942 0.0971 0.041 Uiso 1 1 calc R U
C92 C 0.13031(9) 0.1571(3) 0.41756(5) 0.0388(6) Uani 1 1 d . .
C93 C 0.46827(11) 0.1304(3) 0.50008(6) 0.0466(8) Uani 1 1 d . .
H93 H 0.4878 0.0911 0.5135 0.056 Uiso 1 1 calc R U
C94 C 0.04620(11) 0.5309(2) 0.31580(7) 0.0424(7) Uani 1 1 d . .
H94 H 0.0278 0.5210 0.3296 0.051 Uiso 1 1 calc R U
C95 C 0.04160(9) 0.78734(18) 0.32254(5) 0.0314(5) Uani 1 1 d . .
H95 H 0.0545 0.7331 0.3157 0.038 Uiso 1 1 calc R U
C96 C 0.73438(11) 1.2264(3) 0.11370(6) 0.0454(7) Uani 1 1 d . .
H96 H 0.7368 1.2298 0.0955 0.054 Uiso 1 1 calc R U
C97 C 0.85412(10) 0.7376(2) 0.29475(5) 0.0355(6) Uani 1 1 d . .
H97 H 0.8224 0.7273 0.2910 0.043 Uiso 1 1 calc R U
C98 C 0.12399(12) 0.1538(2) 0.20681(6) 0.0406(7) Uani 1 1 d . .
H98 H 0.1389 0.0896 0.2086 0.049 Uiso 1 1 calc R U
C99 C 0.47010(11) -0.1827(3) 0.37473(6) 0.0479(8) Uani 1 1 d . .
H99 H 0.4519 -0.2214 0.3605 0.058 Uiso 1 1 calc R U
C100 C 0.80517(10) 0.8222(3) 0.05179(5) 0.0429(7) Uani 1 1 d . .
C101 C 0.76938(11) 1.2500(3) 0.13321(6) 0.0423(7) Uani 1 1 d . .
H101 H 0.7957 1.2693 0.1283 0.051 Uiso 1 1 calc R U
C102 C 0.89567(11) 0.8243(2) 0.12952(5) 0.0404(7) Uani 1 1 d . .
H102 H 0.9026 0.8777 0.1412 0.048 Uiso 1 1 calc R U
C103 C 0.07692(11) 0.7361(2) 0.36676(6) 0.0434(7) Uani 1 1 d . .
H10A H 0.0600 0.7060 0.3789 0.065 Uiso 1 1 calc R U
H10B H 0.1007 0.7729 0.3770 0.065 Uiso 1 1 calc R U
H10C H 0.0884 0.6856 0.3565 0.065 Uiso 1 1 calc R U
C104 C 0.67907(9) 0.9463(2) 0.03769(5) 0.0345(6) Uani 1 1 d . .
C105 C 0.27857(9) 0.0338(3) 0.45698(6) 0.0410(7) Uani 1 1 d . .
C106 C 0.09111(11) 0.5457(2) 0.32070(6) 0.0428(7) Uani 1 1 d . .
H106 H 0.1100 0.5475 0.3385 0.051 Uiso 1 1 calc R U
C107 C 0.11377(11) 0.2878(2) 0.38604(6) 0.0449(7) Uani 1 1 d . .
H107 H 0.1135 0.3551 0.3822 0.054 Uiso 1 1 calc R U
C108 C 0.66443(14) 1.2918(3) 0.02842(7) 0.0571(10) Uani 1 1 d . .
H108 H 0.6867 1.3261 0.0414 0.069 Uiso 1 1 calc R U
C109 C 0.72307(10) 0.9018(3) 0.04232(6) 0.0391(6) Uani 1 1 d . .
C110 C 0.87629(11) 0.6680(3) 0.09473(6) 0.0436(7) Uani 1 1 d . .
H110 H 0.8700 0.6149 0.0829 0.052 Uiso 1 1 calc R U
C111 C 0.91861(11) 0.8129(2) 0.30611(5) 0.0413(7) Uani 1 1 d . .
H111 H 0.9403 0.8647 0.3120 0.050 Uiso 1 1 calc R U
C112 C 0.35347(12) -0.2667(3) 0.49139(6) 0.0485(8) Uani 1 1 d . .
H112 H 0.3272 -0.2473 0.4984 0.058 Uiso 1 1 calc R U
C113 C 0.62133(15) 1.3135(3) 0.02380(9) 0.0576(10) Uani 1 1 d . .
H113 H 0.6075 1.3676 0.0322 0.069 Uiso 1 1 calc R U
C114 C 0.48226(11) -0.0868(3) 0.37262(6) 0.0500(9) Uani 1 1 d . .
H114 H 0.4743 -0.0449 0.3566 0.060 Uiso 1 1 calc R U
C115 C 0.54702(14) 0.7511(3) 0.02999(6) 0.0508(9) Uani 1 1 d . .
H115 H 0.5451 0.7009 0.0438 0.061 Uiso 1 1 calc R U
C116 C 0.24753(9) 0.3197(2) 0.27741(6) 0.0358(6) Uani 1 1 d . .
H116 H 0.2373 0.2751 0.2636 0.043 Uiso 1 1 calc R U
C117 C 0.19291(10) 0.0904(3) 0.44999(6) 0.0421(7) Uani 1 1 d . .
C118 C 0.75316(8) 0.66692(19) 0.22195(5) 0.0298(5) Uani 1 1 d . .
H118 H 0.7627 0.7143 0.2351 0.036 Uiso 1 1 calc R U
C119 C 0.24111(11) -0.2711(3) 0.36787(7) 0.0487(8) Uani 1 1 d . .
H119 H 0.2156 -0.2904 0.3738 0.058 Uiso 1 1 calc R U
C120 C 0.82575(12) 0.4053(3) 0.26157(9) 0.0515(8) Uani 1 1 d . .
H12A H 0.8246 0.3539 0.2483 0.077 Uiso 1 1 calc R U
H12B H 0.8402 0.3810 0.2788 0.077 Uiso 1 1 calc R U
H12C H 0.8416 0.4609 0.2563 0.077 Uiso 1 1 calc R U
C121 C 0.51482(11) 0.8170(3) 0.01994(7) 0.0456(7) Uani 1 1 d . .
H121 H 0.4860 0.8217 0.0253 0.055 Uiso 1 1 calc R U
C122 C 0.31513(10) -0.2099(3) 0.35091(6) 0.0438(7) Uani 1 1 d . .
H122 H 0.3402 -0.1876 0.3450 0.053 Uiso 1 1 calc R U
C123 C 0.57919(12) 0.7573(3) 0.01475(8) 0.0529(9) Uani 1 1 d . .
H123 H 0.6040 0.7118 0.0156 0.064 Uiso 1 1 calc R U
C124 C 0.27852(10) -0.2324(3) 0.33261(6) 0.0440(7) Uani 1 1 d . .
H124 H 0.2790 -0.2262 0.3142 0.053 Uiso 1 1 calc R U
C125 C 0.42661(12) 0.1561(3) 0.50168(7) 0.0514(8) Uani 1 1 d . .
H125 H 0.4114 0.1403 0.5167 0.062 Uiso 1 1 calc R U
C126 C 0.49661(11) 1.0647(3) 0.10298(6) 0.0471(8) Uani 1 1 d . .
H126 H 0.4778 1.0061 0.1014 0.057 Uiso 1 1 calc R U
C127 C 0.60199(15) 1.2585(3) 0.00171(9) 0.0679(14) Uani 1 1 d . .
H127 H 0.5722 1.2676 -0.0083 0.081 Uiso 1 1 calc R U
C128 C 0.41244(13) 0.2232(3) 0.48102(8) 0.0571(10) Uani 1 1 d . .
H128 H 0.3856 0.2627 0.4790 0.069 Uiso 1 1 calc R U
C129 C 0.51927(13) 1.2180(3) 0.09716(7) 0.0505(9) Uani 1 1 d . .
H129 H 0.5194 1.2864 0.0907 0.061 Uiso 1 1 calc R U
C130 C 0.75820(11) 0.9570(3) 0.03918(8) 0.0542(9) Uani 1 1 d . .
H130 H 0.7545 1.0228 0.0338 0.065 Uiso 1 1 calc R U
C131 C 0.51305(11) -0.0630(3) 0.39570(7) 0.0511(9) Uani 1 1 d . .
H131 H 0.5308 -0.0026 0.3983 0.061 Uiso 1 1 calc R U
C132 C 0.39653(12) -0.2505(3) 0.50404(6) 0.0490(8) Uani 1 1 d . .
H132 H 0.4056 -0.2178 0.5216 0.059 Uiso 1 1 calc R U
C133 C 0.35470(13) -0.3284(3) 0.46977(7) 0.0519(9) Uani 1 1 d . .
H133 H 0.3293 -0.3597 0.4586 0.062 Uiso 1 1 calc R U
C134 C 0.56656(12) 0.8280(3) -0.00501(6) 0.0476(8) Uani 1 1 d . .
H134 H 0.5809 0.8409 -0.0206 0.057 Uiso 1 1 calc R U
C135 C 0.37518(11) 0.2777(3) 0.38271(6) 0.0446(7) Uani 1 1 d . .
H135 H 0.3735 0.2924 0.4006 0.054 Uiso 1 1 calc R U
C136 C 0.87674(11) 0.8391(3) 0.10324(6) 0.0465(8) Uani 1 1 d . .
H136 H 0.8699 0.9030 0.0970 0.056 Uiso 1 1 calc R U
C137 C 0.51899(11) -0.1453(3) 0.41162(6) 0.0514(9) Uani 1 1 d . .
H137 H 0.5420 -0.1537 0.4275 0.062 Uiso 1 1 calc R U
C138 C 0.67289(16) 1.2232(3) 0.01020(9) 0.0660(12) Uani 1 1 d . .
H138 H 0.7019 1.2010 0.0076 0.079 Uiso 1 1 calc R U
C139 C 0.74969(12) 0.3953(2) 0.24753(7) 0.0427(7) Uani 1 1 d . .
H139 H 0.7222 0.4197 0.2490 0.051 Uiso 1 1 calc R U
C140 C 0.84957(10) 0.7784(3) 0.05669(6) 0.0480(8) Uani 1 1 d . .
H14A H 0.8692 0.8224 0.0493 0.058 Uiso 1 1 calc R U
H14B H 0.8487 0.7162 0.0470 0.058 Uiso 1 1 calc R U
C141 C 0.44591(14) 0.2373(3) 0.46705(7) 0.0547(9) Uani 1 1 d . .
H141 H 0.4469 0.2876 0.4531 0.066 Uiso 1 1 calc R U
C142 C 0.03030(15) 0.8825(2) 0.36021(7) 0.0526(9) Uani 1 1 d . .
H14C H -0.0009 0.8748 0.3570 0.079 Uiso 1 1 calc R U
H14D H 0.0377 0.9429 0.3520 0.079 Uiso 1 1 calc R U
H14E H 0.0411 0.8848 0.3793 0.079 Uiso 1 1 calc R U
C144 C 0.76967(12) 0.7667(3) 0.05500(8) 0.0554(9) Uani 1 1 d . .
H144 H 0.7735 0.7010 0.0605 0.066 Uiso 1 1 calc R U
C145 C 0.42353(13) -0.3007(3) 0.49002(7) 0.0543(9) Uani 1 1 d . .
H145 H 0.4550 -0.3104 0.4959 0.065 Uiso 1 1 calc R U
C146 C 0.49142(11) 1.1451(3) 0.08581(6) 0.0511(9) Uani 1 1 d . .
H146 H 0.4681 1.1531 0.0701 0.061 Uiso 1 1 calc R U
C147 C 0.14622(10) 0.1205(3) 0.44574(6) 0.0450(7) Uani 1 1 d . .
H14F H 0.1426 0.1723 0.4585 0.054 Uiso 1 1 calc R U
H14G H 0.1286 0.0644 0.4493 0.054 Uiso 1 1 calc R U
C148 C 0.12956(12) 0.2546(3) 0.41175(6) 0.0492(8) Uani 1 1 d . .
H148 H 0.1399 0.2999 0.4253 0.059 Uiso 1 1 calc R U
C149 C 0.22509(12) 0.1567(3) 0.45666(9) 0.0606(10) Uani 1 1 d . .
H149 H 0.2180 0.2226 0.4591 0.073 Uiso 1 1 calc R U
C150 C 0.48033(11) 0.1783(3) 0.47875(7) 0.0478(8) Uani 1 1 d . .
H150 H 0.5099 0.1794 0.4744 0.057 Uiso 1 1 calc R U
C151 C 0.39784(14) -0.3499(3) 0.46895(7) 0.0557(9) Uani 1 1 d . .
H151 H 0.4081 -0.3994 0.4573 0.067 Uiso 1 1 calc R U
C152 C 0.6337(2) 1.2021(3) -0.00632(8) 0.0734(15) Uani 1 1 d . .
H152 H 0.6302 1.1633 -0.0230 0.088 Uiso 1 1 calc R U
C153 C 0.26803(12) 0.1296(3) 0.45994(9) 0.0604(10) Uani 1 1 d . .
H153 H 0.2899 0.1769 0.4642 0.072 Uiso 1 1 calc R U
C154 C 0.49288(12) -0.2199(3) 0.39887(7) 0.0497(8) Uani 1 1 d . .
H154 H 0.4941 -0.2895 0.4044 0.060 Uiso 1 1 calc R U
C155 C 0.24619(12) -0.0337(3) 0.45067(10) 0.0630(11) Uani 1 1 d . .
H155 H 0.2531 -0.1001 0.4490 0.076 Uiso 1 1 calc R U
C156 C 0.96687(14) 0.0928(3) 0.14456(7) 0.0519(9) Uani 1 1 d . .
H15A H 0.9945 0.1122 0.1401 0.078 Uiso 1 1 calc R U
H15B H 0.9476 0.0720 0.1285 0.078 Uiso 1 1 calc R U
H15C H 0.9713 0.0391 0.1573 0.078 Uiso 1 1 calc R U
C157 C 0.72859(11) 0.8066(3) 0.05019(8) 0.0501(8) Uani 1 1 d . .
H157 H 0.7045 0.7682 0.0523 0.060 Uiso 1 1 calc R U
Cl6 Cl 0.93196(2) 0.54989(7) 0.04508(2) 0.04452(18) Uani 1 1 d . .
C159 C 0.79903(12) 0.9160(3) 0.04394(8) 0.0566(9) Uani 1 1 d . .
H159 H 0.8230 0.9543 0.0417 0.068 Uiso 1 1 calc R U
C160 C 0.20374(12) -0.0049(3) 0.44682(10) 0.0633(11) Uani 1 1 d . .
H160 H 0.1817 -0.0516 0.4419 0.076 Uiso 1 1 calc R U
C158 C 0.77908(16) 0.5127(3) 0.28154(9) 0.0677(12) Uani 1 1 d . .
H15D H 0.7932 0.5709 0.2763 0.102 Uiso 1 1 calc R U
H15E H 0.7923 0.4941 0.2996 0.102 Uiso 1 1 calc R U
H15F H 0.7486 0.5263 0.2810 0.102 Uiso 1 1 calc R U
O100 O 0.24734(8) 0.15309(17) 0.23030(5) 0.0454(5) Uani 1 1 d . .
N100 N 0.28474(10) 0.0538(2) 0.26174(6) 0.0469(7) Uani 1 1 d . .
C300 C 0.24871(11) 0.0917(2) 0.24746(7) 0.0432(7) Uani 1 1 d . .
H300 H 0.2221 0.0684 0.2511 0.052 Uiso 1 1 calc R U
C301 C 0.32561(12) 0.0808(3) 0.25646(9) 0.0577(10) Uani 1 1 d . .
H30A H 0.3223 0.1331 0.2433 0.087 Uiso 1 1 calc R U
H30B H 0.3391 0.0247 0.2496 0.087 Uiso 1 1 calc R U
H30C H 0.3436 0.1033 0.2729 0.087 Uiso 1 1 calc R U
C302 C 0.28341(18) -0.0212(4) 0.28116(10) 0.0769(14) Uani 1 1 d . .
H30D H 0.2541 -0.0277 0.2846 0.115 Uiso 1 1 calc R U
H30E H 0.3027 -0.0041 0.2976 0.115 Uiso 1 1 calc R U
H30F H 0.2926 -0.0828 0.2744 0.115 Uiso 1 1 calc R U

loop_
_atom_site_aniso_label
_atom_site_aniso_U_11
_atom_site_aniso_U_22
_atom_site_aniso_U_33
_atom_site_aniso_U_23
_atom_site_aniso_U_13
_atom_site_aniso_U_12
Zr1 0.02296(12) 0.03424(12) 0.02125(10) 0.00355(8) -0.00388(8) 0.00234(9)
Zr2 0.02033(11) 0.01991(10) 0.02643(10) -0.00714(7) -0.00206(8) -0.00062(7)
Zr3 0.02109(11) 0.01969(10) 0.02856(11) -0.00585(8) -0.00169(8) -0.00219(7)
Zr4 0.01853(11) 0.01954(10) 0.02352(10) -0.00398(7) -0.00137(7) 0.00034(7)
Zr5 0.01821(11) 0.01890(10) 0.02574(10) -0.00405(7) -0.00097(7) -0.00073(7)
Zr6 0.01998(11) 0.01961(10) 0.02521(10) -0.00356(7) -0.00062(7) -0.00058(7)
Zr7 0.02106(11) 0.01831(9) 0.02255(10) -0.00407(7) -0.00077(7) -0.00005(7)
Zr8 0.02331(13) 0.05203(16) 0.02165(11) 0.00764(10) -0.00147(8) 0.00305(10)
Zr9 0.03086(13) 0.03349(12) 0.02252(11) 0.00200(9) -0.00593(9) 0.00339(9)
Zr10 0.03962(16) 0.03636(14) 0.02489(11) 0.00536(9) -0.00410(10) -0.00536(11)
Zr11 0.02912(14) 0.05350(17) 0.02362(11) 0.00876(10) 0.00110(9) 0.00198(11)
Zr12 0.02477(13) 0.05581(17) 0.02176(11) 0.00629(10) -0.00069(9) 0.00345(11)
Cl3 0.0323(3) 0.0248(3) 0.0368(3) 0.0018(2) 0.0087(2) 0.0051(2)
Cl5 0.0300(3) 0.0264(3) 0.0401(3) 0.0030(2) 0.0086(2) 0.0065(2)
Cl1 0.0298(4) 0.0742(5) 0.0247(3) 0.0052(3) -0.0009(2) -0.0034(3)
O13 0.0189(8) 0.0212(7) 0.0240(7) -0.0032(6) -0.0029(6) -0.0013(6)
O14 0.0225(8) 0.0188(7) 0.0269(8) -0.0037(6) -0.0011(6) -0.0005(6)
O23 0.0209(8) 0.0200(7) 0.0213(7) -0.0042(5) -0.0033(6) -0.0018(6)
O22 0.0243(8) 0.0163(7) 0.0254(7) -0.0029(5) -0.0019(6) 0.0002(6)
O28 0.0244(9) 0.0190(7) 0.0259(8) -0.0022(6) 0.0015(6) 0.0019(6)
O26 0.0213(8) 0.0249(8) 0.0268(8) -0.0051(6) -0.0016(6) -0.0006(6)
O18 0.0199(8) 0.0255(8) 0.0307(8) -0.0050(6) -0.0027(6) -0.0011(6)
O24 0.0192(8) 0.0191(7) 0.0285(8) -0.0055(6) -0.0020(6) 0.0002(6)
O21 0.0183(8) 0.0175(7) 0.0222(7) -0.0052(5) -0.0018(5) -0.0004(5)
O16 0.0246(9) 0.0277(8) 0.0239(8) -0.0031(6) -0.0014(6) -0.0019(6)
O12 0.0188(8) 0.0174(7) 0.0309(8) -0.0054(6) -0.0008(6) 0.0002(5)
O31 0.0283(9) 0.0338(9) 0.0218(7) 0.0054(7) -0.0038(6) -0.0001(7)
O11 0.0185(8) 0.0174(7) 0.0250(7) -0.0045(5) -0.0014(6) -0.0026(5)
O33 0.0490(13) 0.0300(9) 0.0280(9) 0.0058(7) -0.0074(8) 0.0046(8)
O29 0.0230(9) 0.0279(8) 0.0235(7) -0.0027(6) -0.0016(6) 0.0015(6)
O25 0.0186(8) 0.0254(8) 0.0321(9) -0.0084(6) -0.0026(6) -0.0010(6)
O27 0.0210(8) 0.0221(7) 0.0281(8) -0.0019(6) 0.0004(6) 0.0011(6)
O19 0.0227(9) 0.0219(7) 0.0284(8) -0.0014(6) 0.0007(6) 0.0008(6)
O34 0.0298(10) 0.0385(10) 0.0221(8) 0.0058(7) -0.0046(6) 0.0003(7)
O1 0.0237(9) 0.0515(12) 0.0220(8) 0.0084(7) -0.0003(6) 0.0029(8)
O37 0.0283(10) 0.0346(9) 0.0225(8) 0.0061(7) -0.0023(6) 0.0023(7)
C1 0.0208(11) 0.0210(10) 0.0226(9) -0.0047(7) -0.0022(7) 0.0000(7)
O17 0.0173(8) 0.0262(8) 0.0350(9) -0.0054(7) -0.0041(6) -0.0021(6)
O30 0.0290(9) 0.0298(9) 0.0244(8) -0.0067(6) -0.0017(6) -0.0014(7)
O2 0.0286(10) 0.0557(13) 0.0210(8) 0.0092(8) -0.0002(7) 0.0037(8)
C2 0.0199(11) 0.0199(9) 0.0271(10) -0.0043(8) -0.0016(8) -0.0002(7)
O42 0.0334(11) 0.0298(9) 0.0339(9) -0.0046(7) -0.0064(7) -0.0033(7)
C3 0.0196(12) 0.0272(11) 0.0335(12) 0.0004(9) -0.0042(9) -0.0004(8)
O6 0.0283(11) 0.0618(14) 0.0310(10) 0.0079(9) 0.0037(7) 0.0020(9)
O15 0.0289(9) 0.0274(8) 0.0277(8) -0.0050(6) -0.0013(7) -0.0029(7)
O32 0.0227(9) 0.0377(10) 0.0233(8) 0.0012(7) -0.0045(6) 0.0032(7)
C4 0.0252(13) 0.0207(10) 0.0449(14) -0.0033(9) 0.0048(10) -0.0027(8)
O38 0.0300(10) 0.0372(10) 0.0206(8) 0.0044(7) -0.0032(6) 0.0019(7)
C5 0.0176(10) 0.0203(9) 0.0289(10) -0.0029(8) -0.0020(8) -0.0010(7)
O8 0.0290(10) 0.0563(13) 0.0236(8) 0.0097(8) 0.0001(7) 0.0030(9)
O9 0.0353(11) 0.0600(14) 0.0244(9) 0.0062(9) -0.0007(7) -0.0017(9)
O3 0.0223(9) 0.0555(12) 0.0233(8) 0.0067(8) -0.0001(6) 0.0020(8)
C6 0.0178(10) 0.0193(9) 0.0253(10) -0.0032(7) -0.0015(7) -0.0005(7)
O36 0.0482(13) 0.0453(12) 0.0255(9) 0.0055(8) -0.0060(8) -0.0122(9)
O4 0.0308(11) 0.0537(13) 0.0266(9) 0.0075(8) 0.0009(7) 0.0073(9)
C7 0.0207(11) 0.0213(10) 0.0276(10) -0.0008(8) -0.0045(8) -0.0017(8)
N2 0.0360(13) 0.0298(11) 0.0316(11) -0.0051(8) 0.0001(9) -0.0002(9)
O43 0.0363(11) 0.0288(9) 0.0307(9) -0.0042(7) -0.0076(7) -0.0042(7)
C8 0.0209(12) 0.0304(11) 0.0269(11) -0.0058(9) -0.0004(8) 0.0010(8)
C9 0.0281(14) 0.0222(11) 0.0509(16) -0.0126(10) 0.0042(11) -0.0017(9)
C10 0.0216(12) 0.0226(10) 0.0306(11) -0.0011(8) -0.0030(8) -0.0009(8)
O39 0.0287(11) 0.0546(13) 0.0326(10) 0.0032(9) 0.0000(7) -0.0048(9)
C11 0.0201(11) 0.0213(10) 0.0283(10) -0.0028(8) -0.0014(8) -0.0015(8)
C12 0.0203(11) 0.0221(10) 0.0262(10) -0.0004(8) -0.0033(8) 0.0004(8)
C13 0.0265(13) 0.0292(12) 0.0386(13) 0.0025(10) 0.0043(10) -0.0060(9)
C14 0.0253(12) 0.0248(11) 0.0320(12) -0.0019(9) -0.0031(9) -0.0033(8)
O40 0.0241(10) 0.0473(11) 0.0288(9) 0.0008(8) -0.0010(7) 0.0031(8)
C15 0.0258(13) 0.0298(12) 0.0337(12) -0.0002(9) 0.0042(9) 0.0066(9)
C16 0.0476(18) 0.0224(12) 0.0556(18) -0.0109(11) 0.0243(14) -0.0003(11)
C17 0.0203(11) 0.0338(12) 0.0233(10) -0.0045(9) -0.0006(8) 0.0024(9)
C18 0.0253(12) 0.0254(11) 0.0310(11) 0.0003(9) 0.0032(9) 0.0036(8)
C19 0.0301(14) 0.0208(11) 0.065(2) -0.0099(11) -0.0097(13) 0.0009(9)
C20 0.0287(14) 0.0306(12) 0.0382(13) 0.0032(10) 0.0049(10) -0.0048(10)
O20 0.0212(8) 0.0200(7) 0.0325(8) -0.0019(6) 0.0021(6) 0.0011(6)
C21 0.0303(13) 0.0216(10) 0.0314(12) -0.0012(8) 0.0038(9) 0.0058(9)
N3 0.0406(13) 0.0250(10) 0.0281(10) -0.0036(8) -0.0032(9) -0.0007(9)
C22 0.0193(11) 0.0243(10) 0.0327(12) -0.0010(9) -0.0045(8) -0.0011(8)
C23 0.0283(13) 0.0223(10) 0.0310(12) 0.0028(8) -0.0037(9) 0.0005(8)
C24 0.0297(13) 0.0354(13) 0.0277(11) 0.0011(9) 0.0049(9) 0.0095(10)
O35 0.0333(11) 0.0398(10) 0.0277(9) 0.0004(7) -0.0071(7) -0.0022(8)
C25 0.0249(13) 0.0335(13) 0.0330(12) 0.0069(10) -0.0014(9) 0.0031(9)
O5 0.0229(10) 0.0619(14) 0.0282(9) 0.0045(9) 0.0008(7) 0.0043(9)
C26 0.0241(12) 0.0348(12) 0.0237(10) 0.0074(9) 0.0002(8) 0.0015(9)
C27 0.0231(12) 0.0468(15) 0.0231(11) -0.0016(10) 0.0006(8) 0.0014(10)
C28 0.0271(12) 0.0239(10) 0.0276(11) -0.0003(8) 0.0041(9) 0.0043(8)
C29 0.0301(14) 0.0394(14) 0.0293(12) 0.0081(10) 0.0045(9) 0.0067(10)
C30 0.0277(13) 0.0310(12) 0.0301(12) 0.0007(9) 0.0036(9) 0.0073(9)
C31 0.0281(14) 0.0359(13) 0.0381(14) -0.0001(11) -0.0065(10) -0.0071(10)
C32 0.0233(12) 0.0226(11) 0.0475(15) -0.0079(10) 0.0057(10) -0.0037(8)
C33 0.0227(12) 0.0241(11) 0.0328(12) -0.0051(9) -0.0006(9) -0.0005(8)
C34 0.0196(11) 0.0357(12) 0.0234(10) 0.0047(9) -0.0027(8) -0.0016(9)
C35 0.0266(14) 0.0347(13) 0.0458(15) -0.0135(11) 0.0124(11) -0.0058(10)
C36 0.0305(14) 0.0345(13) 0.0314(12) 0.0061(10) 0.0039(10) 0.0065(10)
C37 0.0248(13) 0.0394(14) 0.0339(12) -0.0026(10) -0.0028(9) -0.0138(10)
C38 0.0285(14) 0.0205(11) 0.0593(18) -0.0101(11) -0.0082(12) 0.0033(9)
C39 0.0334(15) 0.0242(12) 0.065(2) -0.0158(12) 0.0096(13) -0.0085(10)
O7 0.0304(11) 0.0563(13) 0.0229(8) 0.0094(8) -0.0019(7) 0.0036(9)
C40 0.0389(15) 0.0283(12) 0.0338(13) -0.0002(10) 0.0112(10) 0.0008(10)
C41 0.0210(11) 0.0274(11) 0.0249(10) 0.0073(8) -0.0018(8) -0.0005(8)
C42 0.0235(14) 0.0511(17) 0.0357(13) -0.0006(12) -0.0035(10) 0.0073(11)
O10 0.0279(10) 0.0634(14) 0.0246(9) 0.0053(9) -0.0007(7) -0.0014(9)
C43 0.0229(12) 0.0339(12) 0.0241(10) 0.0072(9) 0.0001(8) -0.0003(9)
C44 0.0241(13) 0.0268(11) 0.0388(13) 0.0038(9) -0.0024(9) 0.0019(9)
C45 0.0405(16) 0.0374(14) 0.0259(11) 0.0035(10) -0.0067(10) -0.0028(11)
C46 0.0228(13) 0.0217(11) 0.0648(19) 0.0035(11) 0.0006(11) 0.0000(9)
C47 0.0213(13) 0.0613(19) 0.0243(11) 0.0112(11) -0.0026(9) -0.0019(11)
C48 0.0502(17) 0.0170(10) 0.0375(13) -0.0052(9) -0.0014(12) 0.0003(10)
C49 0.0212(13) 0.0230(11) 0.0602(18) 0.0040(11) 0.0016(11) -0.0010(9)
C50 0.0236(12) 0.0402(14) 0.0257(11) -0.0030(10) 0.0001(8) -0.0013(10)
C51 0.0399(16) 0.0318(13) 0.0309(12) 0.0040(10) 0.0004(10) 0.0039(11)
C52 0.0258(13) 0.0319(13) 0.0391(14) -0.0053(10) -0.0041(10) -0.0037(9)
C53 0.0232(13) 0.0532(16) 0.0242(11) 0.0119(11) -0.0025(9) -0.0008(11)
C54 0.0224(12) 0.0343(12) 0.0237(10) 0.0061(9) -0.0031(8) -0.0012(9)
C55 0.0170(12) 0.0555(17) 0.0342(13) 0.0144(12) -0.0051(9) -0.0057(10)
C56 0.0263(12) 0.0224(10) 0.0336(12) 0.0029(9) -0.0050(9) -0.0023(8)
C57 0.0282(15) 0.0612(19) 0.0293(13) -0.0002(12) -0.0038(10) -0.0049(12)
C58 0.0350(15) 0.0349(13) 0.0266(11) 0.0036(9) -0.0057(10) -0.0029(10)
C59 0.051(2) 0.0536(19) 0.0308(14) -0.0082(13) -0.0040(12) 0.0138(15)
O41 0.0582(16) 0.0379(12) 0.0474(13) -0.0008(9) 0.0080(11) -0.0059(10)
C60 0.0505(19) 0.0474(17) 0.0301(13) -0.0169(12) 0.0112(12) -0.0206(14)
C61 0.0471(17) 0.0239(12) 0.0367(14) -0.0136(10) -0.0100(12) 0.0031(11)
C62 0.0230(13) 0.0362(13) 0.0378(13) -0.0011(10) -0.0049(10) -0.0111(10)
C63 0.0170(11) 0.0334(12) 0.0283(11) 0.0084(9) -0.0030(8) -0.0031(8)
C64 0.054(2) 0.0473(17) 0.0331(14) 0.0037(12) -0.0007(13) 0.0146(14)
C65 0.0455(18) 0.0420(16) 0.0342(14) -0.0021(12) -0.0179(12) 0.0004(13)
C66 0.0211(12) 0.0341(12) 0.0304(12) 0.0099(9) -0.0017(9) -0.0031(9)
C67 0.0206(13) 0.065(2) 0.0235(11) 0.0007(11) -0.0012(9) 0.0044(12)
C68 0.0429(18) 0.0552(18) 0.0269(12) -0.0016(12) 0.0014(11) 0.0112(14)
C69 0.0232(13) 0.0374(13) 0.0310(12) -0.0031(10) -0.0008(9) 0.0068(9)
C70 0.0320(15) 0.0544(17) 0.0258(12) 0.0114(11) 0.0003(10) 0.0023(12)
C71 0.0313(15) 0.0332(13) 0.0497(16) -0.0126(11) 0.0164(12) -0.0060(10)
C72 0.0225(13) 0.0536(17) 0.0373(14) 0.0162(12) -0.0050(10) -0.0062(11)
C73 0.0304(15) 0.0553(18) 0.0246(11) 0.0059(11) -0.0011(9) 0.0040(12)
C74 0.0240(14) 0.073(2) 0.0214(11) -0.0025(12) 0.0015(9) 0.0070(12)
C75 0.0323(14) 0.0238(11) 0.0341(12) -0.0077(9) -0.0022(10) -0.0031(9)
C76 0.0310(15) 0.0551(18) 0.0270(12) -0.0009(11) 0.0007(10) 0.0091(12)
C77 0.0463(17) 0.0397(15) 0.0286(12) -0.0021(11) -0.0029(11) 0.0091(12)
C78 0.0348(18) 0.090(3) 0.0293(14) 0.0113(15) 0.0018(11) -0.0102(16)
C79 0.0348(15) 0.0547(18) 0.0226(11) 0.0027(11) 0.0007(10) 0.0073(12)
C80 0.0388(16) 0.0405(15) 0.0337(13) 0.0004(11) -0.0007(11) 0.0033(12)
C81 0.064(2) 0.0275(12) 0.0291(12) -0.0035(10) 0.0137(12) 0.0122(12)
C82 0.0290(15) 0.0602(19) 0.0265(12) 0.0003(12) -0.0022(10) -0.0015(12)
C83 0.0413(17) 0.0454(16) 0.0315(13) -0.0042(11) -0.0027(11) -0.0026(12)
C84 0.0237(13) 0.0397(14) 0.0318(12) 0.0122(10) -0.0054(9) -0.0050(10)
C85 0.061(2) 0.0211(11) 0.0391(14) -0.0048(10) 0.0017(13) -0.0031(12)
N1 0.0441(16) 0.0362(13) 0.0541(16) -0.0022(11) 0.0025(12) 0.0011(11)
C86 0.0495(18) 0.0269(12) 0.0334(13) -0.0025(10) 0.0172(12) -0.0021(11)
C87 0.0266(14) 0.0463(15) 0.0306(12) -0.0046(11) 0.0058(9) 0.0026(11)
C88 0.0261(14) 0.0592(18) 0.0267(12) 0.0142(12) -0.0001(9) -0.0021(12)
C89 0.050(2) 0.056(2) 0.0366(15) 0.0111(14) -0.0039(13) 0.0085(15)
C90 0.0257(14) 0.0570(18) 0.0257(12) 0.0055(11) -0.0006(9) 0.0026(11)
C91 0.0374(15) 0.0356(13) 0.0266(11) 0.0041(10) 0.0010(10) 0.0024(11)
C92 0.0238(14) 0.0636(19) 0.0276(12) 0.0021(12) 0.0010(9) 0.0104(12)
C93 0.0391(17) 0.063(2) 0.0318(14) 0.0034(13) -0.0105(12) -0.0012(14)
C94 0.054(2) 0.0236(12) 0.0554(18) -0.0069(11) 0.0265(15) 0.0011(11)
C95 0.0350(14) 0.0246(11) 0.0308(12) -0.0066(9) -0.0050(10) -0.0026(9)
C96 0.0437(18) 0.060(2) 0.0298(13) 0.0062(13) -0.0007(12) -0.0140(15)
C97 0.0318(15) 0.0466(16) 0.0290(12) -0.0094(11) 0.0079(10) 0.0002(11)
C98 0.060(2) 0.0308(13) 0.0331(13) 0.0002(10) 0.0140(13) 0.0142(13)
C99 0.0323(17) 0.080(3) 0.0315(14) -0.0040(14) 0.0051(11) 0.0055(15)
C100 0.0319(16) 0.070(2) 0.0244(12) 0.0043(12) -0.0004(10) 0.0092(13)
C101 0.0389(17) 0.0511(18) 0.0341(14) 0.0063(12) -0.0010(11) -0.0137(13)
C102 0.0446(17) 0.0503(17) 0.0241(12) 0.0015(11) -0.0002(11) 0.0108(13)
C103 0.0491(19) 0.0452(17) 0.0322(13) 0.0024(12) -0.0036(12) 0.0076(13)
C104 0.0270(14) 0.0495(16) 0.0246(11) 0.0040(10) -0.0015(9) 0.0012(11)
C105 0.0246(14) 0.063(2) 0.0324(13) 0.0013(13) -0.0018(10) 0.0085(12)
C106 0.0553(19) 0.0257(12) 0.0388(14) -0.0152(11) -0.0152(13) 0.0045(12)
C107 0.052(2) 0.0425(16) 0.0344(14) -0.0036(12) -0.0071(13) -0.0095(14)
C108 0.065(2) 0.061(2) 0.0409(17) 0.0145(15) -0.0036(16) -0.0282(19)
C109 0.0270(14) 0.0584(19) 0.0290(12) 0.0027(12) -0.0029(10) -0.0013(12)
C110 0.0398(17) 0.059(2) 0.0293(13) -0.0087(12) -0.0019(11) -0.0034(14)
C111 0.058(2) 0.0414(15) 0.0260(12) -0.0146(11) 0.0111(12) -0.0205(14)
C112 0.0437(19) 0.068(2) 0.0352(15) 0.0129(14) 0.0099(13) -0.0061(15)
C113 0.073(3) 0.0361(17) 0.064(2) 0.0132(16) 0.0131(19) -0.0035(16)
C114 0.0364(18) 0.090(3) 0.0254(13) 0.0034(14) 0.0100(11) 0.0113(16)
C115 0.072(3) 0.0403(16) 0.0331(14) 0.0016(12) -0.0096(15) -0.0151(16)
C116 0.0237(13) 0.0415(15) 0.0375(14) -0.0067(11) -0.0072(10) 0.0050(10)
C117 0.0304(15) 0.067(2) 0.0272(12) 0.0005(12) -0.0004(10) 0.0082(13)
C118 0.0258(13) 0.0321(12) 0.0280(11) -0.0075(9) -0.0047(9) 0.0037(9)
C119 0.0335(17) 0.075(2) 0.0369(15) 0.0119(15) 0.0035(12) -0.0088(15)
C120 0.0409(19) 0.0415(17) 0.070(2) 0.0047(16) 0.0035(16) -0.0012(13)
C121 0.0348(17) 0.0542(19) 0.0467(17) -0.0186(14) 0.0043(12) -0.0117(13)
C122 0.0258(15) 0.079(2) 0.0255(12) 0.0051(13) 0.0000(10) -0.0049(13)
C123 0.0422(19) 0.0395(17) 0.070(2) -0.0206(16) -0.0101(16) 0.0108(13)
C124 0.0270(15) 0.077(2) 0.0263(12) 0.0056(13) -0.0013(10) -0.0053(14)
C125 0.046(2) 0.074(2) 0.0352(15) -0.0080(15) 0.0102(13) -0.0091(17)
C126 0.0412(18) 0.064(2) 0.0359(15) -0.0104(14) 0.0060(12) 0.0054(15)
C127 0.067(3) 0.058(2) 0.063(2) 0.039(2) -0.031(2) -0.025(2)
C128 0.043(2) 0.059(2) 0.062(2) -0.0147(18) -0.0098(16) 0.0136(16)
C129 0.064(2) 0.0502(19) 0.0356(15) 0.0019(13) 0.0029(14) 0.0244(16)
C130 0.0348(18) 0.060(2) 0.067(2) 0.0192(18) 0.0068(15) 0.0042(15)
C131 0.0340(18) 0.084(3) 0.0380(16) -0.0049(16) 0.0127(12) -0.0047(16)
C132 0.0460(19) 0.069(2) 0.0301(14) 0.0184(14) 0.0004(12) -0.0096(16)
C133 0.058(2) 0.061(2) 0.0332(15) 0.0123(14) -0.0016(14) -0.0147(17)
C134 0.050(2) 0.059(2) 0.0347(14) -0.0149(14) 0.0099(13) -0.0154(15)
C135 0.0446(18) 0.059(2) 0.0276(13) 0.0104(13) -0.0007(11) 0.0056(14)
C136 0.0498(19) 0.059(2) 0.0282(13) 0.0090(13) 0.0012(12) 0.0181(15)
C137 0.0292(16) 0.094(3) 0.0303(14) -0.0012(15) 0.0024(11) 0.0128(16)
C138 0.077(3) 0.062(2) 0.064(2) 0.026(2) 0.029(2) 0.002(2)
C139 0.0455(18) 0.0363(15) 0.0446(16) 0.0051(12) 0.0032(13) 0.0015(12)
C140 0.0328(16) 0.085(3) 0.0251(12) 0.0026(14) 0.0029(10) 0.0116(15)
C141 0.069(3) 0.055(2) 0.0345(15) 0.0081(14) -0.0065(15) -0.0088(17)
C142 0.086(3) 0.0349(15) 0.0359(15) -0.0084(12) 0.0077(16) 0.0103(16)
C144 0.0353(19) 0.062(2) 0.066(2) 0.0136(18) 0.0008(15) 0.0121(15)
C145 0.050(2) 0.065(2) 0.0457(18) 0.0253(17) 0.0038(15) 0.0073(17)
C146 0.0411(18) 0.076(2) 0.0316(14) -0.0086(14) -0.0061(12) 0.0251(16)
C147 0.0312(16) 0.072(2) 0.0308(13) 0.0060(13) 0.0024(11) 0.0140(14)
C148 0.049(2) 0.063(2) 0.0300(14) -0.0116(14) -0.0078(12) -0.0054(15)
C149 0.037(2) 0.062(2) 0.078(3) -0.014(2) -0.0030(17) 0.0117(16)
C150 0.0340(17) 0.066(2) 0.0420(16) -0.0037(15) 0.0040(12) -0.0087(14)
C151 0.071(3) 0.053(2) 0.0455(18) 0.0169(15) 0.0160(17) 0.0090(18)
C152 0.134(5) 0.051(2) 0.0351(17) 0.0092(15) 0.012(2) -0.030(3)
C153 0.0305(19) 0.066(2) 0.079(3) -0.016(2) -0.0039(16) 0.0023(15)
C154 0.0415(19) 0.069(2) 0.0390(16) 0.0040(15) 0.0094(13) 0.0174(16)
C155 0.0309(19) 0.051(2) 0.103(3) 0.003(2) -0.0007(18) 0.0063(14)
C156 0.071(3) 0.0425(17) 0.0408(16) -0.0071(13) 0.0071(16) 0.0160(16)
C157 0.0283(16) 0.058(2) 0.061(2) 0.0079(16) 0.0005(13) 0.0036(13)
Cl6 0.0311(4) 0.0763(5) 0.0253(3) -0.0065(3) 0.0025(2) 0.0066(3)
C159 0.0290(18) 0.073(3) 0.068(2) 0.0145(19) 0.0094(15) -0.0007(15)
C160 0.0274(18) 0.053(2) 0.105(3) 0.010(2) -0.0009(18) 0.0015(14)
C158 0.068(3) 0.064(3) 0.066(3) -0.020(2) -0.002(2) 0.004(2)
O100 0.0425(13) 0.0430(12) 0.0490(13) 0.0045(10) 0.0036(10) 0.0097(9)
N100 0.0435(16) 0.0353(13) 0.0569(17) 0.0028(12) -0.0048(12) 0.0003(11)
C300 0.0362(17) 0.0375(15) 0.0541(18) -0.0030(13) 0.0029(13) -0.0017(12)
C301 0.038(2) 0.053(2) 0.077(3) -0.0053(18) -0.0035(17) 0.0061(15)
C302 0.083(3) 0.065(3) 0.073(3) 0.026(2) -0.013(2) -0.002(2)

loop_
_atom_type_symbol
_atom_type_description
_atom_type_scat_dispersion_real
_atom_type_scat_dispersion_imag
_atom_type_scat_source
C C 0.0033 0.0016 'International Tables Vol C Tables 4.2.6.8 and 6.1.1.4'
H H 0.0000 0.0000 'International Tables Vol C Tables 4.2.6.8 and 6.1.1.4'
N N 0.0061 0.0033 'International Tables Vol C Tables 4.2.6.8 and 6.1.1.4'
O O 0.0106 0.0060 'International Tables Vol C Tables 4.2.6.8 and 6.1.1.4'
Cl Cl 0.1484 0.1585 'International Tables Vol C Tables 4.2.6.8 and 6.1.1.4'
Zr Zr -2.9673 0.5597 'International Tables Vol C Tables 4.2.6.8 and 6.1.1.4'

loop_
_geom_angle_atom_site_label_1
_geom_angle_atom_site_label_2
_geom_angle_atom_site_label_3
_geom_angle
O31 Zr1 O34 73.92(7)
O31 Zr1 O32 73.66(8)
O34 Zr1 O32 92.55(8)
O31 Zr1 O38 79.46(7)
O34 Zr1 O38 152.71(7)
O32 Zr1 O38 85.52(7)
O31 Zr1 O40 79.91(8)
O34 Zr1 O40 86.12(8)
O32 Zr1 O40 152.80(7)
O38 Zr1 O40 83.45(8)
O31 Zr1 C134 151.64(10)
O34 Zr1 C134 82.62(10)
O32 Zr1 C134 123.94(10)
O38 Zr1 C134 120.76(11)
O40 Zr1 C134 82.87(10)
O31 Zr1 C65 150.68(9)
O34 Zr1 C65 81.33(9)
O32 Zr1 C65 92.31(10)
O38 Zr1 C65 125.92(10)
O40 Zr1 C65 114.25(10)
C134 Zr1 C65 31.66(12)
O31 Zr1 C123 153.40(10)
O34 Zr1 C123 113.09(12)
O32 Zr1 C123 129.32(11)
O38 Zr1 C123 88.46(11)
O40 Zr1 C123 75.19(10)
C134 Zr1 C123 32.38(13)
C65 Zr1 C123 52.83(11)
O31 Zr1 C121 151.54(10)
O34 Zr1 C121 110.08(10)
O32 Zr1 C121 77.98(10)
O38 Zr1 C121 96.16(10)
O40 Zr1 C121 127.87(10)
C134 Zr1 C121 52.73(11)
C65 Zr1 C121 31.81(12)
C123 Zr1 C121 52.74(12)
O31 Zr1 C115 153.36(9)
O34 Zr1 C115 132.60(9)
O32 Zr1 C115 99.11(12)
O38 Zr1 C115 74.38(9)
O40 Zr1 C115 101.71(12)
C134 Zr1 C115 52.91(12)
C65 Zr1 C115 52.61(11)
C123 Zr1 C115 31.75(14)
C121 Zr1 C115 31.80(12)
O31 Zr1 Zr10 36.45(5)
O34 Zr1 Zr10 38.17(5)
O32 Zr1 Zr10 86.59(6)
O38 Zr1 Zr10 114.58(5)
O40 Zr1 Zr10 75.65(6)
C134 Zr1 Zr10 117.01(9)
C65 Zr1 Zr10 119.21(8)
C123 Zr1 Zr10 140.04(11)
C121 Zr1 Zr10 144.39(9)
C115 Zr1 Zr10 169.91(8)
O31 Zr1 Zr9 36.27(5)
O34 Zr1 Zr9 86.33(6)
O32 Zr1 Zr9 37.99(5)
O38 Zr1 Zr9 75.46(5)
O40 Zr1 Zr9 114.90(6)
C134 Zr1 Zr9 158.40(9)
C65 Zr1 Zr9 128.11(8)
C123 Zr1 Zr9 159.30(11)
C121 Zr1 Zr9 115.30(8)
C115 Zr1 Zr9 128.68(10)
Zr10 Zr1 Zr9 60.249(17)
O21 Zr2 O24 74.02(6)
O21 Zr2 O22 73.52(6)
O24 Zr2 O22 93.70(7)
O21 Zr2 O30 79.43(6)
O24 Zr2 O30 84.54(7)
O22 Zr2 O30 152.26(6)
O21 Zr2 O25 80.79(6)
O24 Zr2 O25 154.07(6)
O22 Zr2 O25 84.85(7)
O30 Zr2 O25 84.91(8)
O21 Zr2 C16 150.59(9)
O24 Zr2 C16 85.10(9)
O22 Zr2 C16 129.38(9)
O30 Zr2 C16 78.16(9)
O25 Zr2 C16 115.68(9)
O21 Zr2 C61 151.43(8)
O24 Zr2 C61 116.96(9)
O22 Zr2 C61 128.22(9)
O30 Zr2 C61 75.79(9)
O25 Zr2 C61 83.06(9)
C16 Zr2 C61 32.68(10)
O21 Zr2 C38 151.69(8)
O24 Zr2 C38 79.94(8)
O22 Zr2 C38 97.63(9)
O30 Zr2 C38 109.23(10)
O25 Zr2 C38 125.95(8)
C16 Zr2 C38 32.26(11)
C61 Zr2 C38 53.38(9)
O21 Zr2 C9 153.05(8)
O24 Zr2 C9 132.44(8)
O22 Zr2 C9 96.53(8)
O30 Zr2 C9 105.06(9)
O25 Zr2 C9 73.29(8)
C16 Zr2 C9 53.27(10)
C61 Zr2 C9 31.95(10)
C38 Zr2 C9 52.72(9)
O21 Zr2 C48 152.82(8)
O24 Zr2 C48 106.96(9)
O22 Zr2 C48 79.32(8)
O30 Zr2 C48 127.70(8)
O25 Zr2 C48 98.23(9)
C16 Zr2 C48 53.35(10)
C61 Zr2 C48 53.20(9)
C38 Zr2 C48 31.89(11)
C9 Zr2 C48 31.84(9)
O21 Zr2 Zr4 36.58(5)
O24 Zr2 Zr4 37.94(4)
O22 Zr2 Zr4 86.40(5)
O30 Zr2 Zr4 75.22(5)
O25 Zr2 Zr4 116.24(5)
C16 Zr2 Zr4 118.08(7)
C61 Zr2 Zr4 143.17(8)
C38 Zr2 Zr4 117.80(7)
C9 Zr2 Zr4 170.32(7)
C48 Zr2 Zr4 141.27(7)
O21 Zr2 Zr7 35.67(5)
O24 Zr2 Zr7 87.01(5)
O22 Zr2 Zr7 38.47(4)
O30 Zr2 Zr7 113.85(5)
O25 Zr2 Zr7 75.77(5)
C16 Zr2 Zr7 164.93(8)
C61 Zr2 Zr7 155.49(8)
C38 Zr2 Zr7 133.34(7)
C9 Zr2 Zr7 126.99(7)
C48 Zr2 Zr7 117.50(7)
Zr4 Zr2 Zr7 59.898(17)
O11 Zr3 O12 74.03(6)
O11 Zr3 O14 73.29(6)
O12 Zr3 O14 93.27(7)
O11 Zr3 O17 81.72(6)
O12 Zr3 O17 155.27(6)
O14 Zr3 O17 84.20(7)
O11 Zr3 O15 79.40(7)
O12 Zr3 O15 85.91(7)
O14 Zr3 O15 151.76(7)
O17 Zr3 O15 84.94(8)
O11 Zr3 C94 150.74(9)
O12 Zr3 C94 84.52(9)
O14 Zr3 C94 128.64(9)
O17 Zr3 C94 116.16(10)
O15 Zr3 C94 79.44(9)
O11 Zr3 C106 152.58(8)
O12 Zr3 C106 116.45(10)
O14 Zr3 C106 127.89(9)
O17 Zr3 C106 83.50(10)
O15 Zr3 C106 76.40(9)
C94 Zr3 C106 32.68(11)
O11 Zr3 C19 150.82(8)
O12 Zr3 C19 79.34(8)
O14 Zr3 C19 96.85(10)
O17 Zr3 C19 125.39(8)
O15 Zr3 C19 110.66(10)
C94 Zr3 C19 32.24(11)
C106 Zr3 C19 53.25(10)
O11 Zr3 C85 152.29(8)
O12 Zr3 C85 105.99(9)
O14 Zr3 C85 79.08(8)
O17 Zr3 C85 97.70(10)
O15 Zr3 C85 128.27(8)
C94 Zr3 C85 52.98(11)
C106 Zr3 C85 52.94(10)
C19 Zr3 C85 31.41(11)
O11 Zr3 C39 153.68(9)
O12 Zr3 C39 131.53(8)
O14 Zr3 C39 96.13(9)
O17 Zr3 C39 73.14(9)
O15 Zr3 C39 105.50(10)
C94 Zr3 C39 53.24(10)
C106 Zr3 C39 32.05(11)
C19 Zr3 C39 52.38(10)
C85 Zr3 C39 31.59(10)
O11 Zr3 Zr5 36.53(5)
O12 Zr3 Zr5 38.02(4)
O14 Zr3 Zr5 86.04(5)
O17 Zr3 Zr5 117.28(5)
O15 Zr3 Zr5 75.99(5)
C94 Zr3 Zr5 117.83(8)
C106 Zr3 Zr5 143.38(9)
C19 Zr3 Zr5 117.25(7)
C85 Zr3 Zr5 140.30(8)
C39 Zr3 Zr5 169.55(7)
O11 Zr3 Zr6 35.71(5)
O12 Zr3 Zr6 87.00(5)
O14 Zr3 Zr6 38.25(4)
O17 Zr3 Zr6 75.79(5)
O15 Zr3 Zr6 113.62(5)
C94 Zr3 Zr6 163.88(9)
C106 Zr3 Zr6 155.72(9)
C19 Zr3 Zr6 132.34(8)
C85 Zr3 Zr6 117.08(7)
C39 Zr3 Zr6 126.74(8)
Zr5 Zr3 Zr6 59.900(17)
O21 Zr4 O23 73.24(7)
O21 Zr4 O24 73.79(6)
O23 Zr4 O24 92.72(6)
O21 Zr4 O27 79.47(6)
O23 Zr4 O27 86.17(7)
O24 Zr4 O27 152.33(6)
O21 Zr4 O29 79.10(7)
O23 Zr4 O29 151.49(7)
O24 Zr4 O29 86.03(6)
O27 Zr4 O29 82.06(7)
O21 Zr4 C71 151.02(8)
O23 Zr4 C71 128.53(9)
O24 Zr4 C71 85.16(8)
O27 Zr4 C71 116.86(9)
O29 Zr4 C71 79.80(9)
O21 Zr4 C20 152.99(8)
O23 Zr4 C20 127.63(8)
O24 Zr4 C20 116.78(8)
O27 Zr4 C20 84.76(8)
O29 Zr4 C20 77.10(8)
C71 Zr4 C20 32.27(9)
O21 Zr4 C46 150.45(8)
O23 Zr4 C46 96.81(10)
O24 Zr4 C46 79.12(8)
O27 Zr4 C46 128.49(8)
O29 Zr4 C46 110.84(10)
C71 Zr4 C46 32.28(11)
C20 Zr4 C46 53.20(9)
O21 Zr4 C4 153.33(7)
O23 Zr4 C4 96.03(8)
O24 Zr4 C4 132.05(8)
O27 Zr4 C4 75.43(8)
O29 Zr4 C4 105.91(8)
C71 Zr4 C4 53.29(9)
C20 Zr4 C4 32.00(9)
C46 Zr4 C4 53.08(8)
O21 Zr4 C62 151.75(8)
O23 Zr4 C62 78.57(8)
O24 Zr4 C62 106.11(8)
O27 Zr4 C62 100.76(8)
O29 Zr4 C62 129.10(8)
C71 Zr4 C62 53.31(10)
C20 Zr4 C62 53.01(9)
C46 Zr4 C62 32.09(10)
C4 Zr4 C62 31.95(9)
O21 Zr4 Zr7 35.99(4)
O23 Zr4 Zr7 38.12(5)
O24 Zr4 Zr7 87.24(5)
O27 Zr4 Zr7 74.91(5)
O29 Zr4 Zr7 113.43(5)
C71 Zr4 Zr7 164.25(8)
C20 Zr4 Zr7 155.03(7)
C46 Zr4 Zr7 132.39(8)
C4 Zr4 Zr7 125.91(6)
C62 Zr4 Zr7 116.32(7)
O21 Zr4 Zr2 36.40(4)
O23 Zr4 Zr2 85.61(4)
O24 Zr4 Zr2 37.89(5)
O27 Zr4 Zr2 114.60(5)
O29 Zr4 Zr2 75.99(5)
C71 Zr4 Zr2 118.36(6)
C20 Zr4 Zr2 143.89(7)
C46 Zr4 Zr2 116.90(6)
C4 Zr4 Zr2 169.94(6)
C62 Zr4 Zr2 140.06(7)
Zr7 Zr4 Zr2 60.196(9)
O11 Zr5 O13 73.60(7)
O11 Zr5 O12 73.78(6)
O13 Zr5 O12 93.23(7)
O11 Zr5 O16 79.13(7)
O13 Zr5 O16 152.07(7)
O12 Zr5 O16 84.76(7)
O11 Zr5 O20 79.09(6)
O13 Zr5 O20 86.68(7)
O12 Zr5 O20 151.69(6)
O16 Zr5 O20 82.33(7)
O11 Zr5 C35 150.86(8)
O13 Zr5 C35 128.81(9)
O12 Zr5 C35 85.37(8)
O16 Zr5 C35 78.89(9)
O20 Zr5 C35 116.43(9)
O11 Zr5 C13 152.66(8)
O13 Zr5 C13 127.36(8)
O12 Zr5 C13 116.93(8)
O16 Zr5 C13 77.11(8)
O20 Zr5 C13 84.50(8)
C35 Zr5 C13 32.19(9)
O11 Zr5 C49 150.87(7)
O13 Zr5 C49 97.35(9)
O12 Zr5 C49 79.30(8)
O16 Zr5 C49 109.55(9)
O20 Zr5 C49 128.83(8)
C35 Zr5 C49 32.09(10)
C13 Zr5 C49 52.94(9)
O11 Zr5 C32 153.39(7)
O13 Zr5 C32 95.82(8)
O12 Zr5 C32 132.09(8)
O16 Zr5 C32 106.19(8)
O20 Zr5 C32 75.92(8)
C35 Zr5 C32 53.14(9)
C13 Zr5 C32 31.88(9)
C49 Zr5 C32 52.91(8)
O11 Zr5 C37 151.97(8)
O13 Zr5 C37 78.44(8)
O12 Zr5 C37 106.25(8)
O16 Zr5 C37 128.88(8)
O20 Zr5 C37 101.47(9)
C35 Zr5 C37 53.48(9)
C13 Zr5 C37 53.07(9)
C49 Zr5 C37 32.30(10)
C32 Zr5 C37 31.95(9)
O11 Zr5 Zr3 36.26(4)
O13 Zr5 Zr3 86.16(5)
O12 Zr5 Zr3 38.03(5)
O16 Zr5 Zr3 75.13(5)
O20 Zr5 Zr3 113.90(5)
C35 Zr5 Zr3 118.51(6)
C13 Zr5 Zr3 143.86(7)
C49 Zr5 Zr3 117.26(6)
C32 Zr5 Zr3 170.12(6)
C37 Zr5 Zr3 140.42(7)
O11 Zr5 Zr6 36.17(5)
O13 Zr5 Zr6 38.24(5)
O12 Zr5 Zr6 87.39(5)
O16 Zr5 Zr6 113.86(5)
O20 Zr5 Zr6 75.11(5)
C35 Zr5 Zr6 164.70(8)
C13 Zr5 Zr6 154.79(7)
C49 Zr5 Zr6 132.99(7)
C32 Zr5 Zr6 125.93(6)
C37 Zr5 Zr6 116.34(7)
Zr3 Zr5 Zr6 60.342(9)
O11 Zr6 O13 73.45(7)
O11 Zr6 O14 73.12(6)
O13 Zr6 O14 91.12(6)
O11 Zr6 O18 81.42(7)
O13 Zr6 O18 154.81(7)
O14 Zr6 O18 82.98(6)
O11 Zr6 O19 79.90(6)
O13 Zr6 O19 87.13(7)
O14 Zr6 O19 152.28(7)
O18 Zr6 O19 86.92(7)
O11 Zr6 C76 150.09(8)
O13 Zr6 C76 84.45(9)
O14 Zr6 C76 87.73(9)
O18 Zr6 C76 119.56(9)
O19 Zr6 C76 119.55(9)
O11 Zr6 C40 152.20(8)
O13 Zr6 C40 116.10(9)
O14 Zr6 C40 80.42(8)
O18 Zr6 C40 87.14(9)
O19 Zr6 C40 124.88(8)
C76 Zr6 C40 32.53(10)
O11 Zr6 C60 150.51(8)
O13 Zr6 C60 79.63(9)
O14 Zr6 C60 119.84(10)
O18 Zr6 C60 124.43(9)
O19 Zr6 C60 87.05(10)
C76 Zr6 C60 32.57(11)
C40 Zr6 C60 53.51(10)
O11 Zr6 C98 152.87(8)
O13 Zr6 C98 106.97(10)
O14 Zr6 C98 133.33(8)
O18 Zr6 C98 94.62(10)
O19 Zr6 C98 73.08(8)
C76 Zr6 C98 53.15(10)
C40 Zr6 C98 52.93(9)
C60 Zr6 C98 31.68(11)
O11 Zr6 C87 153.98(8)
O13 Zr6 C87 132.09(8)
O14 Zr6 C87 106.65(8)
O18 Zr6 C87 72.83(8)
O19 Zr6 C87 94.79(8)
C76 Zr6 C87 53.28(10)
C40 Zr6 C87 32.03(9)
C60 Zr6 C87 52.78(10)
C98 Zr6 C87 31.65(10)
O11 Zr6 Zr5 36.42(5)
O13 Zr6 Zr5 37.84(5)
O14 Zr6 Zr5 85.80(5)
O18 Zr6 Zr5 117.06(5)
O19 Zr6 Zr5 75.95(5)
C76 Zr6 Zr5 121.57(8)
C40 Zr6 Zr5 150.47(7)
C60 Zr6 Zr5 114.70(7)
C98 Zr6 Zr5 133.84(8)
C87 Zr6 Zr5 165.47(7)
O11 Zr6 Zr3 35.69(4)
O13 Zr6 Zr3 85.37(5)
O14 Zr6 Zr3 38.10(5)
O18 Zr6 Zr3 74.88(5)
O19 Zr6 Zr3 114.25(5)
C76 Zr6 Zr3 124.44(7)
C40 Zr6 Zr3 116.73(6)
C60 Zr6 Zr3 153.33(9)
C98 Zr6 Zr3 166.35(8)
C87 Zr6 Zr3 134.77(7)
Zr5 Zr6 Zr3 59.758(16)
O21 Zr7 O23 73.51(7)
O21 Zr7 O22 73.35(6)
O23 Zr7 O22 91.05(6)
O21 Zr7 O28 80.68(6)
O23 Zr7 O28 86.85(6)
O22 Zr7 O28 153.43(6)
O21 Zr7 O26 80.83(7)
O23 Zr7 O26 154.25(6)
O22 Zr7 O26 83.60(6)
O28 Zr7 O26 86.88(7)
O21 Zr7 C79 150.04(8)
O23 Zr7 C79 85.32(9)
O22 Zr7 C79 86.36(9)
O28 Zr7 C79 119.78(9)
O26 Zr7 C79 119.27(9)
O21 Zr7 C86 151.61(8)
O23 Zr7 C86 117.03(9)
O22 Zr7 C86 79.93(8)
O28 Zr7 C86 124.31(8)
O26 Zr7 C86 86.89(9)
C79 Zr7 C86 32.43(10)
O21 Zr7 C111 151.17(8)
O23 Zr7 C111 79.69(9)
O22 Zr7 C111 118.16(9)
O28 Zr7 C111 87.52(9)
O26 Zr7 C111 124.92(9)
C79 Zr7 C111 32.39(11)
C86 Zr7 C111 53.31(9)
O21 Zr7 C81 153.41(8)
O23 Zr7 C81 106.49(9)
O22 Zr7 C81 132.70(8)
O28 Zr7 C81 72.81(8)
O26 Zr7 C81 95.42(10)
C79 Zr7 C81 53.03(10)
C86 Zr7 C81 52.87(9)
C111 Zr7 C81 31.64(11)
O21 Zr7 C97 153.51(8)
O23 Zr7 C97 132.48(8)
O22 Zr7 C97 106.51(9)
O28 Zr7 C97 94.19(8)
O26 Zr7 C97 72.92(8)
C79 Zr7 C97 53.32(10)
C86 Zr7 C97 31.95(10)
C111 Zr7 C97 52.96(10)
C81 Zr7 C97 31.95(10)
O21 Zr7 Zr4 36.47(5)
O23 Zr7 Zr4 37.91(4)
O22 Zr7 Zr4 86.08(5)
O28 Zr7 Zr4 76.08(5)
O26 Zr7 Zr4 116.40(5)
C79 Zr7 Zr4 122.39(8)
C86 Zr7 Zr4 151.34(8)
C111 Zr7 Zr4 115.10(7)
C81 Zr7 Zr4 133.62(8)
C97 Zr7 Zr4 165.58(7)
O21 Zr7 Zr2 35.96(4)
O23 Zr7 Zr2 85.21(5)
O22 Zr7 Zr2 38.02(5)
O28 Zr7 Zr2 115.46(5)
O26 Zr7 Zr2 75.07(5)
C79 Zr7 Zr2 123.14(7)
C86 Zr7 Zr2 116.01(6)
C111 Zr7 Zr2 151.78(9)
C81 Zr7 Zr2 166.47(8)
C97 Zr7 Zr2 134.52(7)
Zr4 Zr7 Zr2 59.906(16)
O1 Zr8 O2 73.86(8)
O1 Zr8 O3 73.21(8)
O2 Zr8 O3 91.91(8)
O1 Zr8 O5 79.85(8)
O2 Zr8 O5 84.79(8)
O3 Zr8 O5 152.68(8)
O1 Zr8 O7 79.94(8)
O2 Zr8 O7 153.33(8)
O3 Zr8 O7 85.12(8)
O5 Zr8 O7 85.85(8)
O1 Zr8 C128 152.77(10)
O2 Zr8 C128 114.89(12)
O3 Zr8 C128 129.41(12)
O5 Zr8 C128 75.59(12)
O7 Zr8 C128 86.67(12)
O1 Zr8 C125 151.29(10)
O2 Zr8 C125 83.55(11)
O3 Zr8 C125 125.97(10)
O5 Zr8 C125 80.69(11)
O7 Zr8 C125 119.40(12)
C128 Zr8 C125 32.74(13)
O1 Zr8 C141 153.14(9)
O2 Zr8 C141 132.69(10)
O3 Zr8 C141 98.46(12)
O5 Zr8 C141 103.68(12)
O7 Zr8 C141 73.86(10)
C128 Zr8 C141 31.93(14)
C125 Zr8 C141 53.28(13)
O1 Zr8 C150 151.88(10)
O2 Zr8 C150 108.33(11)
O3 Zr8 C150 78.69(11)
O5 Zr8 C150 128.07(11)
O7 Zr8 C150 97.08(11)
C128 Zr8 C150 53.02(13)
C125 Zr8 C150 52.80(12)
C141 Zr8 C150 32.07(12)
O1 Zr8 C93 151.01(10)
O2 Zr8 C93 80.65(10)
O3 Zr8 C93 94.39(10)
O5 Zr8 C93 111.70(10)
O7 Zr8 C93 125.98(11)
C128 Zr8 C93 53.04(12)
C125 Zr8 C93 31.67(12)
C141 Zr8 C93 52.72(11)
C150 Zr8 C93 31.59(11)
O1 Zr8 Zr11 36.27(5)
O2 Zr8 Zr11 38.15(6)
O3 Zr8 Zr11 85.29(6)
O5 Zr8 Zr11 75.39(7)
O7 Zr8 Zr11 115.20(6)
C128 Zr8 Zr11 141.87(11)
C125 Zr8 Zr11 117.64(10)
C141 Zr8 Zr11 170.59(8)
C150 Zr8 Zr11 142.50(9)
C93 Zr8 Zr11 118.59(8)
O1 Zr8 Zr12 35.90(5)
O2 Zr8 Zr12 86.25(6)
O3 Zr8 Zr12 38.01(6)
O5 Zr8 Zr12 114.67(6)
O7 Zr8 Zr12 75.14(6)
C128 Zr8 Zr12 157.90(11)
C125 Zr8 Zr12 160.70(9)
C141 Zr8 Zr12 127.88(10)
C150 Zr8 Zr12 116.14(9)
C93 Zr8 Zr12 130.16(9)
Zr11 Zr8 Zr12 59.509(16)
O31 Zr9 O33 73.05(8)
O31 Zr9 O32 73.44(7)
O33 Zr9 O32 91.36(8)
O31 Zr9 O37 79.82(7)
O33 Zr9 O37 152.48(8)
O32 Zr9 O37 85.14(7)
O31 Zr9 O35 80.29(8)
O33 Zr9 O35 86.00(8)
O32 Zr9 O35 153.19(8)
O37 Zr9 O35 85.04(8)
O31 Zr9 C146 149.30(9)
O33 Zr9 C146 88.78(11)
O32 Zr9 C146 82.71(10)
O37 Zr9 C146 117.68(11)
O35 Zr9 C146 123.83(10)
O31 Zr9 C126 151.05(10)
O33 Zr9 C126 121.00(11)
O32 Zr9 C126 80.66(10)
O37 Zr9 C126 85.40(10)
O35 Zr9 C126 123.24(10)
C146 Zr9 C126 32.32(13)
O31 Zr9 C129 151.15(11)
O33 Zr9 C129 78.62(11)
O32 Zr9 C129 113.10(11)
O37 Zr9 C129 127.71(10)
O35 Zr9 C129 92.54(11)
C146 Zr9 C129 32.05(13)
C126 Zr9 C129 53.13(13)
O31 Zr9 C68 154.13(9)
O33 Zr9 C68 131.27(10)
O32 Zr9 C68 109.74(10)
O37 Zr9 C68 74.99(9)
O35 Zr9 C68 91.63(10)
C146 Zr9 C68 53.22(10)
C126 Zr9 C68 32.18(10)
C129 Zr9 C68 52.83(11)
O31 Zr9 C59 154.10(10)
O33 Zr9 C59 103.01(10)
O32 Zr9 C59 132.45(10)
O37 Zr9 C59 99.36(9)
O35 Zr9 C59 73.86(10)
C146 Zr9 C59 53.13(11)
C126 Zr9 C59 52.97(12)
C129 Zr9 C59 32.08(10)
C68 Zr9 C59 31.61(12)
O31 Zr9 Zr1 36.13(5)
O33 Zr9 Zr1 85.05(6)
O32 Zr9 Zr1 37.92(5)
O37 Zr9 Zr1 75.47(5)
O35 Zr9 Zr1 115.31(6)
C146 Zr9 Zr1 119.85(8)
C126 Zr9 Zr1 115.89(8)
C129 Zr9 Zr1 146.61(8)
C68 Zr9 Zr1 137.59(8)
C59 Zr9 Zr1 168.53(9)
O31 Zr9 Zr10 36.05(5)
O33 Zr9 Zr10 37.78(6)
O32 Zr9 Zr10 86.02(5)
O37 Zr9 Zr10 114.70(5)
O35 Zr9 Zr10 75.61(6)
C146 Zr9 Zr10 124.97(9)
C126 Zr9 Zr10 154.88(8)
C129 Zr9 Zr10 115.10(9)
C68 Zr9 Zr10 162.67(8)
C59 Zr9 Zr10 131.36(9)
Zr1 Zr9 Zr10 59.660(15)
O31 Zr10 O34 73.72(7)
O31 Zr10 O33 73.02(8)
O34 Zr10 O33 91.11(8)
O31 Zr10 O36 79.96(8)
O34 Zr10 O36 153.22(8)
O33 Zr10 O36 85.80(9)
O31 Zr10 O39 79.92(8)
O34 Zr10 O39 85.21(8)
O33 Zr10 O39 152.62(8)
O36 Zr10 O39 85.45(9)
O31 Zr10 C127 150.89(11)
O34 Zr10 C127 85.42(11)
O33 Zr10 C127 87.62(15)
O36 Zr10 C127 120.94(12)
O39 Zr10 C127 118.99(15)
O31 Zr10 C152 151.69(11)
O34 Zr10 C152 80.31(11)
O33 Zr10 C152 119.17(16)
O36 Zr10 C152 124.14(12)
O39 Zr10 C152 86.98(16)
C127 Zr10 C152 32.05(17)
O31 Zr10 C113 151.60(12)
O34 Zr10 C113 117.01(11)
O33 Zr10 C113 80.28(12)
O36 Zr10 C113 88.71(12)
O39 Zr10 C113 125.35(12)
C127 Zr10 C113 32.49(14)
C152 Zr10 C113 53.23(15)
O31 Zr10 C108 153.50(9)
O34 Zr10 C108 132.40(10)
O33 Zr10 C108 106.20(13)
O36 Zr10 C108 73.60(10)
O39 Zr10 C108 96.09(13)
C127 Zr10 C108 52.48(12)
C152 Zr10 C108 52.39(13)
C113 Zr10 C108 31.36(14)
O31 Zr10 C138 153.12(12)
O34 Zr10 C138 107.77(13)
O33 Zr10 C138 132.90(12)
O36 Zr10 C138 93.50(13)
O39 Zr10 C138 73.56(12)
C127 Zr10 C138 52.90(16)
C152 Zr10 C138 32.04(16)
C113 Zr10 C138 52.63(15)
C108 Zr10 C138 31.37(15)
O31 Zr10 Zr1 36.42(5)
O34 Zr10 Zr1 38.01(5)
O33 Zr10 Zr1 85.33(6)
O36 Zr10 Zr1 115.22(6)
O39 Zr10 Zr1 75.12(6)
C127 Zr10 Zr1 122.58(9)
C152 Zr10 Zr1 115.87(10)
C113 Zr10 Zr1 151.08(10)
C108 Zr10 Zr1 166.41(10)
C138 Zr10 Zr1 135.08(12)
O31 Zr10 Zr9 36.16(6)
O34 Zr10 Zr9 86.07(5)
O33 Zr10 Zr9 37.65(5)
O36 Zr10 Zr9 75.30(6)
O39 Zr10 Zr9 114.97(6)
C127 Zr10 Zr9 124.26(13)
C152 Zr10 Zr9 153.14(15)
C113 Zr10 Zr9 115.75(10)
C108 Zr10 Zr9 133.49(10)
C138 Zr10 Zr9 164.76(12)
Zr1 Zr10 Zr9 60.091(10)
O1 Zr11 O4 73.63(8)
O1 Zr11 O2 73.90(8)
O4 Zr11 O2 92.33(8)
O1 Zr11 O9 79.41(8)
O4 Zr11 O9 86.24(8)
O2 Zr11 O9 152.53(8)
O1 Zr11 O6 80.15(8)
O4 Zr11 O6 153.36(8)
O2 Zr11 O6 84.79(9)
O9 Zr11 O6 84.38(9)
O1 Zr11 C145 148.88(11)
O4 Zr11 C145 80.06(11)
O2 Zr11 C145 91.11(12)
O9 Zr11 C145 115.54(12)
O6 Zr11 C145 126.40(11)
O1 Zr11 C132 152.82(11)
O4 Zr11 C132 109.88(11)
O2 Zr11 C132 78.99(10)
O9 Zr11 C132 127.18(11)
O6 Zr11 C132 95.59(11)
C145 Zr11 C132 31.93(13)
O1 Zr11 C151 149.23(11)
O4 Zr11 C151 79.91(11)
O2 Zr11 C151 123.28(11)
O9 Zr11 C151 83.51(12)
O6 Zr11 C151 123.50(12)
C145 Zr11 C151 32.17(13)
C132 Zr11 C151 52.89(13)
O1 Zr11 C112 155.42(11)
O4 Zr11 C112 130.94(11)
O2 Zr11 C112 101.98(10)
O9 Zr11 C112 99.56(10)
O6 Zr11 C112 75.32(11)
C145 Zr11 C112 53.35(13)
C132 Zr11 C112 32.38(11)
C151 Zr11 C112 52.96(13)
O1 Zr11 C133 153.10(9)
O4 Zr11 C133 109.47(12)
O2 Zr11 C133 131.30(9)
O9 Zr11 C133 74.25(10)
O6 Zr11 C133 91.85(12)
C145 Zr11 C133 53.13(13)
C132 Zr11 C133 52.94(11)
C151 Zr11 C133 31.92(13)
C112 Zr11 C133 31.82(12)
O1 Zr11 Zr12 36.66(6)
O4 Zr11 Zr12 37.80(6)
O2 Zr11 Zr12 87.10(5)
O9 Zr11 Zr12 75.04(6)
O6 Zr11 Zr12 115.56(6)
C145 Zr11 Zr12 117.57(9)
C132 Zr11 Zr12 144.58(9)
C151 Zr11 Zr12 113.93(9)
C112 Zr11 Zr12 166.73(10)
C133 Zr11 Zr12 136.01(9)
O1 Zr11 Zr8 36.37(6)
O4 Zr11 Zr8 85.85(7)
O2 Zr11 Zr8 38.09(5)
O9 Zr11 Zr8 114.54(6)
O6 Zr11 Zr8 75.58(7)
C145 Zr11 Zr8 126.60(10)
C132 Zr11 Zr8 116.49(9)
C151 Zr11 Zr8 156.29(10)
C112 Zr11 Zr8 132.02(9)
C133 Zr11 Zr8 163.31(9)
Zr12 Zr11 Zr8 60.530(10)
O1 Zr12 O4 73.67(8)
O1 Zr12 O3 73.16(8)
O4 Zr12 O3 90.68(8)
O1 Zr12 O8 80.72(8)
O4 Zr12 O8 154.22(8)
O3 Zr12 O8 84.63(8)
O1 Zr12 O10 79.56(8)
O4 Zr12 O10 87.79(8)
O3 Zr12 O10 151.95(8)
O8 Zr12 O10 84.69(9)
O1 Zr12 C137 148.82(9)
O4 Zr12 C137 85.21(11)
O3 Zr12 C137 84.67(11)
O8 Zr12 C137 119.41(11)
O10 Zr12 C137 123.04(11)
O1 Zr12 C154 149.77(11)
O4 Zr12 C154 77.29(10)
O3 Zr12 C154 115.73(11)
O8 Zr12 C154 127.40(10)
O10 Zr12 C154 91.22(11)
C137 Zr12 C154 32.25(13)
O1 Zr12 C131 152.12(12)
O4 Zr12 C131 116.73(11)
O3 Zr12 C131 80.66(10)
O8 Zr12 C131 87.56(11)
O10 Zr12 C131 124.64(10)
C137 Zr12 C131 31.85(13)
C154 Zr12 C131 52.95(14)
O1 Zr12 C114 155.52(10)
O4 Zr12 C114 129.79(11)
O3 Zr12 C114 109.06(11)
O8 Zr12 C114 75.33(11)
O10 Zr12 C114 93.13(10)
C137 Zr12 C114 53.02(11)
C154 Zr12 C114 52.51(13)
C131 Zr12 C114 32.47(11)
O1 Zr12 C99 153.65(10)
O4 Zr12 C99 103.47(11)
O3 Zr12 C99 133.13(10)
O8 Zr12 C99 98.12(10)
O10 Zr12 C99 74.14(10)
C137 Zr12 C99 53.17(11)
C154 Zr12 C99 32.05(11)
C131 Zr12 C99 52.94(12)
C114 Zr12 C99 31.23(13)
O1 Zr12 Zr11 36.60(6)
O4 Zr12 Zr11 37.90(6)
O3 Zr12 Zr11 85.62(5)
O8 Zr12 Zr11 116.35(6)
O10 Zr12 Zr11 76.10(6)
C137 Zr12 Zr11 121.96(9)
C154 Zr12 Zr11 113.29(9)
C131 Zr12 Zr11 151.19(9)
C114 Zr12 Zr11 162.66(10)
C99 Zr12 Zr11 131.43(10)
O1 Zr12 Zr8 35.95(6)
O4 Zr12 Zr8 85.42(6)
O3 Zr12 Zr8 37.91(5)
O8 Zr12 Zr8 75.34(6)
O10 Zr12 Zr8 114.11(6)
C137 Zr12 Zr8 121.49(9)
C154 Zr12 Zr8 148.78(8)
C131 Zr12 Zr8 116.52(9)
C114 Zr12 Zr8 137.37(10)
C99 Zr12 Zr8 168.43(9)
Zr11 Zr12 Zr8 59.961(17)
Zr5 O13 Zr6 103.92(7)
Zr3 O14 Zr6 103.65(7)
Zr4 O23 Zr7 103.98(7)
Zr2 O22 Zr7 103.51(7)
C1 O28 Zr7 129.82(15)
C11 O26 Zr7 132.28(16)
C10 O18 Zr6 132.64(17)
Zr2 O24 Zr4 104.17(7)
Zr7 O21 Zr2 108.36(7)
Zr7 O21 Zr4 107.54(7)
Zr2 O21 Zr4 107.02(7)
C8 O16 Zr5 132.30(17)
Zr5 O12 Zr3 103.94(7)
Zr1 O31 Zr10 107.12(8)
Zr1 O31 Zr9 107.60(9)
Zr10 O31 Zr9 107.78(9)
Zr3 O11 Zr6 108.60(7)
Zr3 O11 Zr5 107.21(7)
Zr6 O11 Zr5 107.40(7)
Zr9 O33 Zr10 104.57(9)
C17 O29 Zr4 129.66(16)
C11 O25 Zr2 131.82(15)
C1 O27 Zr4 132.82(15)
C2 O19 Zr6 130.05(16)
Zr1 O34 Zr10 103.82(7)
Zr11 O1 Zr12 106.74(9)
Zr11 O1 Zr8 107.36(8)
Zr12 O1 Zr8 108.15(9)
C34 O37 Zr9 131.93(16)
O27 C1 O28 124.8(2)
O27 C1 C6 116.4(2)
O28 C1 C6 118.8(2)
C10 O17 Zr3 131.49(15)
C17 O30 Zr2 132.01(15)
Zr8 O2 Zr11 103.75(8)
O19 C2 O20 124.9(2)
O19 C2 C5 118.6(2)
O20 C2 C5 116.5(2)
C116 C3 C52 119.1(2)
C116 C3 C10 120.0(2)
C52 C3 C10 120.9(2)
C67 O6 Zr11 131.3(2)
C8 O15 Zr3 130.11(15)
Zr1 O32 Zr9 104.10(8)
C20 C4 C62 107.9(2)
C20 C4 Zr4 72.96(15)
C62 C4 Zr4 74.24(14)
C34 O38 Zr1 131.67(17)
C18 C5 C30 119.3(2)
C18 C5 C2 120.7(2)
C30 C5 C2 120.0(2)
C47 O8 Zr12 132.48(17)
C73 O9 Zr11 132.2(2)
Zr8 O3 Zr12 104.07(8)
C28 C6 C24 119.6(2)
C28 C6 C1 121.2(2)
C24 C6 C1 119.1(2)
C45 O36 Zr10 132.0(2)
Zr12 O4 Zr11 104.30(9)
C21 C7 C29 119.0(2)
C21 C7 C56 121.3(2)
C29 C7 C56 119.7(2)
C75 N2 C156 120.3(3)
C75 N2 C80 122.2(2)
C156 N2 C80 117.5(2)
O16 C8 O15 124.5(2)
O16 C8 C50 116.6(2)
O15 C8 C50 118.9(2)
C61 C9 C48 109.0(3)
C61 C9 Zr2 73.08(15)
C48 C9 Zr2 74.59(15)
O17 C10 O18 125.2(2)
O17 C10 C3 117.3(2)
O18 C10 C3 117.5(2)
C104 O39 Zr10 131.47(19)
O25 C11 O26 125.0(2)
O25 C11 C12 117.5(2)
O26 C11 C12 117.5(2)
C33 C12 C118 119.6(2)
C33 C12 C11 120.6(2)
C118 C12 C11 119.9(2)
C32 C13 C35 108.4(3)
C32 C13 Zr5 74.93(16)
C35 C13 Zr5 73.31(16)
C33 C14 C41 120.3(2)
C104 O40 Zr1 130.8(2)
C22 C15 C18 120.5(2)
C38 C16 C61 107.3(3)
C38 C16 Zr2 74.80(16)
C61 C16 Zr2 73.77(15)
O30 C17 O29 125.6(2)
O30 C17 C27 116.0(2)
O29 C17 C27 118.3(2)
C5 C18 C15 120.0(2)
C85 C19 C94 108.6(3)
C85 C19 Zr3 74.67(17)
C94 C19 Zr3 72.80(16)
C4 C20 C71 108.4(3)
C4 C20 Zr4 75.05(16)
C71 C20 Zr4 73.29(16)
C2 O20 Zr5 132.01(15)
C7 C21 C28 120.8(2)
C95 N3 C142 120.0(2)
C95 N3 C103 122.4(2)
C142 N3 C103 117.7(2)
C36 C22 C15 119.1(2)
C36 C22 C44 120.1(2)
C15 C22 C44 120.7(2)
C82 C23 C101 119.2(3)
C82 C23 C56 119.8(2)
C101 C23 C56 120.9(3)
C6 C24 C29 120.2(2)
C45 O35 Zr9 131.20(18)
C119 C25 C124 118.6(3)
C119 C25 C44 121.0(3)
C124 C25 C44 120.4(2)
C67 O5 Zr8 131.1(2)
C43 C26 C54 119.6(3)
C102 C27 C83 120.6(3)
C102 C27 C17 120.7(2)
C83 C27 C17 118.7(3)
C6 C28 C21 119.8(2)
C7 C29 C24 120.4(2)
C5 C30 C36 120.3(2)
C52 C31 C84 120.5(3)
C13 C32 C37 108.4(2)
C13 C32 Zr5 73.19(15)
C37 C32 Zr5 74.24(15)
C12 C33 C14 120.3(2)
O38 C34 O37 125.0(2)
O38 C34 C54 117.4(2)
O37 C34 C54 117.6(2)
C49 C35 C13 107.8(2)
C49 C35 Zr5 74.86(17)
C13 C35 Zr5 74.50(16)
C22 C36 C30 120.7(2)
C32 C37 C49 106.9(2)
C32 C37 Zr5 73.81(15)
C49 C37 Zr5 73.09(15)
C48 C38 C16 108.6(3)
C48 C38 Zr2 74.69(16)
C16 C38 Zr2 72.94(15)
C85 C39 C106 108.2(3)
C85 C39 Zr3 74.08(16)
C106 C39 Zr3 72.75(16)
C47 O7 Zr8 131.6(2)
C87 C40 C76 107.8(3)
C87 C40 Zr6 75.14(16)
C76 C40 Zr6 73.31(16)
C69 C41 C14 119.0(2)
C69 C41 C66 119.7(2)
C14 C41 C66 121.1(2)
C84 C42 C116 121.1(3)
C73 O10 Zr12 129.87(18)
C63 C43 C26 120.9(2)
C25 C44 C22 112.5(2)
O35 C45 O36 125.2(3)
O35 C45 C58 118.0(2)
O36 C45 C58 116.8(3)
C71 C46 C62 107.9(2)
C71 C46 Zr4 72.77(16)
C62 C46 Zr4 74.70(16)
O8 C47 O7 125.4(3)
O8 C47 C53 117.3(2)
O7 C47 C53 117.3(3)
C9 C48 C38 107.5(3)
C9 C48 Zr2 73.57(15)
C38 C48 Zr2 73.41(15)
C35 C49 C37 108.4(2)
C35 C49 Zr5 73.05(16)
C37 C49 Zr5 74.61(16)
C77 C50 C107 119.3(3)
C77 C50 C8 119.2(2)
C107 C50 C8 121.5(3)
C91 C51 C63 120.9(3)
C31 C52 C3 120.0(3)
C135 C53 C70 120.4(3)
C135 C53 C47 119.7(3)
C70 C53 C47 119.8(3)
C91 C54 C26 120.1(2)
C91 C54 C34 120.1(2)
C26 C54 C34 119.7(2)
C88 C55 C89 118.5(3)
C88 C55 C72 121.1(3)
C89 C55 C72 120.3(3)
C23 C56 C7 111.9(2)
C58 C57 C82 119.8(3)
C57 C58 C96 119.8(3)
C57 C58 C45 120.4(3)
C96 C58 C45 119.8(3)
C68 C59 C129 107.8(3)
C68 C59 Zr9 74.02(18)
C129 C59 Zr9 72.82(19)
C98 C60 C76 107.8(3)
C98 C60 Zr6 74.77(17)
C76 C60 Zr6 72.94(16)
C9 C61 C16 107.6(3)
C9 C61 Zr2 74.97(15)
C16 C61 Zr2 73.54(15)
C4 C62 C46 107.8(3)
C4 C62 Zr4 73.80(15)
C46 C62 Zr4 73.21(15)
C43 C63 C51 118.7(2)
C43 C63 C66 121.0(2)
C51 C63 C66 120.2(2)
C92 C64 C77 120.0(3)
C134 C65 C121 108.7(3)
C134 C65 Zr1 73.86(17)
C121 C65 Zr1 74.51(17)
C41 C66 C63 110.4(2)
O6 C67 O5 124.9(3)
O6 C67 C105 117.3(3)
O5 C67 C105 117.7(3)
C59 C68 C126 108.2(3)
C59 C68 Zr9 74.37(19)
C126 C68 Zr9 72.93(19)
C118 C69 C41 120.8(2)
C88 C70 C53 119.1(3)
C20 C71 C46 107.9(2)
C20 C71 Zr4 74.44(16)
C46 C71 Zr4 74.95(17)
C84 C72 C55 109.3(2)
O9 C73 O10 124.0(3)
O9 C73 C90 117.0(3)
O10 C73 C90 118.9(2)
C110 C74 C136 120.3(3)
C110 C74 C140 120.0(3)
C136 C74 C140 119.7(3)
O42 C75 N2 124.3(3)
C40 C76 C60 107.3(3)
C40 C76 Zr6 74.16(16)
C60 C76 Zr6 74.49(16)
C50 C77 C64 120.9(3)
C119 C78 C90 120.0(3)
C86 C79 C111 107.5(3)
C86 C79 Zr7 74.27(16)
C111 C79 Zr7 74.68(16)
C111 C81 C97 108.8(3)
C111 C81 Zr7 73.58(16)
C97 C81 Zr7 74.12(15)
C23 C82 C57 120.8(3)
C110 C83 C27 119.5(3)
C42 C84 C31 119.3(2)
C42 C84 C72 119.8(3)
C31 C84 C72 120.8(3)
C19 C85 C39 108.7(3)
C19 C85 Zr3 73.92(17)
C39 C85 Zr3 74.32(17)
C139 N1 C120 120.8(3)
C139 N1 C158 121.8(3)
C120 N1 C158 117.2(3)
C97 C86 C79 108.3(3)
C97 C86 Zr7 75.11(16)
C79 C86 Zr7 73.30(16)
C98 C87 C40 108.1(3)
C98 C87 Zr6 73.98(17)
C40 C87 Zr6 72.83(16)
C55 C88 C70 121.2(3)
C55 C89 C135 121.1(3)
C122 C90 C78 119.8(3)
C122 C90 C73 121.0(3)
C78 C90 C73 119.3(3)
C54 C91 C51 119.7(3)
C148 C92 C64 119.5(3)
C148 C92 C147 121.2(3)
C64 C92 C147 119.3(3)
C125 C93 C150 108.8(3)
C125 C93 Zr8 72.95(19)
C150 C93 Zr8 74.19(19)
C19 C94 C106 107.1(3)
C19 C94 Zr3 74.96(17)
C106 C94 Zr3 74.00(16)
O43 C95 N3 124.3(3)
C58 C96 C101 120.0(3)
C86 C97 C81 107.5(3)
C86 C97 Zr7 72.94(16)
C81 C97 Zr7 73.93(17)
C60 C98 C87 108.9(3)
C60 C98 Zr6 73.55(16)
C87 C98 Zr6 74.37(16)
C114 C99 C154 107.9(3)
C114 C99 Zr12 74.3(2)
C154 C99 Zr12 72.72(19)
C159 C100 C144 118.8(3)
C159 C100 C140 120.7(3)
C144 C100 C140 120.5(3)
C23 C101 C96 120.3(3)
C27 C102 C136 119.0(3)
O40 C104 O39 124.9(3)
O40 C104 C109 117.6(3)
O39 C104 C109 117.5(3)
C153 C105 C155 119.2(3)
C153 C105 C67 120.4(3)
C155 C105 C67 120.4(3)
C39 C106 C94 107.4(3)
C39 C106 Zr3 75.20(15)
C94 C106 Zr3 73.32(15)
C50 C107 C148 119.5(3)
C113 C108 C138 109.6(4)
C113 C108 Zr10 72.8(2)
C138 C108 Zr10 74.4(2)
C157 C109 C130 119.8(3)
C157 C109 C104 120.1(3)
C130 C109 C104 120.0(3)
C74 C110 C83 120.1(3)
C81 C111 C79 108.0(3)
C81 C111 Zr7 74.78(16)
C79 C111 Zr7 72.93(15)
C133 C112 C132 107.3(3)
C133 C112 Zr11 74.35(19)
C132 C112 Zr11 73.20(18)
C108 C113 C127 107.4(4)
C108 C113 Zr10 75.9(2)
C127 C113 Zr10 73.2(2)
C99 C114 C131 108.2(3)
C99 C114 Zr12 74.45(19)
C131 C114 Zr12 72.72(18)
C123 C115 C121 108.2(3)
C123 C115 Zr1 73.7(2)
C121 C115 Zr1 74.06(19)
C42 C116 C3 119.8(3)
C149 C117 C160 118.6(3)
C149 C117 C147 121.2(3)
C160 C117 C147 120.2(3)
C69 C118 C12 119.9(2)
C78 C119 C25 121.0(3)
C65 C121 C115 107.8(3)
C65 C121 Zr1 73.68(18)
C115 C121 Zr1 74.14(19)
C90 C122 C124 119.6(3)
C115 C123 C134 107.6(3)
C115 C123 Zr1 74.6(2)
C134 C123 Zr1 73.49(19)
C25 C124 C122 121.0(3)
C93 C125 C128 107.6(3)
C93 C125 Zr8 75.4(2)
C128 C125 Zr8 73.6(2)
C146 C126 C68 107.6(3)
C146 C126 Zr9 73.1(2)
C68 C126 Zr9 74.9(2)
C152 C127 C113 107.7(4)
C152 C127 Zr10 74.2(2)
C113 C127 Zr10 74.3(2)
C141 C128 C125 107.7(3)
C141 C128 Zr8 75.3(2)
C125 C128 Zr8 73.7(2)
C146 C129 C59 108.3(3)
C146 C129 Zr9 73.19(19)
C59 C129 Zr9 75.11(19)
C109 C130 C159 119.9(4)
C137 C131 C114 107.4(4)
C137 C131 Zr12 73.02(19)
C114 C131 Zr12 74.81(19)
C145 C132 C112 108.3(3)
C145 C132 Zr11 73.48(18)
C112 C132 Zr11 74.41(18)
C112 C133 C151 108.3(3)
C112 C133 Zr11 73.8(2)
C151 C133 Zr11 73.6(2)
C65 C134 C123 107.7(3)
C65 C134 Zr1 74.48(18)
C123 C134 Zr1 74.13(19)
C53 C135 C89 119.6(3)
C102 C136 C74 120.5(3)
C131 C137 C154 108.5(3)
C131 C137 Zr12 75.1(2)
C154 C137 Zr12 74.8(2)
C108 C138 C152 107.0(4)
C108 C138 Zr10 74.2(2)
C152 C138 Zr10 72.0(2)
O41 C139 N1 125.4(3)
C100 C140 C74 114.0(3)
C128 C141 C150 107.6(3)
C128 C141 Zr8 72.8(2)
C150 C141 Zr8 74.0(2)
C100 C144 C157 120.6(4)
C132 C145 C151 108.1(4)
C132 C145 Zr11 74.6(2)
C151 C145 Zr11 74.9(2)
C129 C146 C126 108.1(3)
C129 C146 Zr9 74.8(2)
C126 C146 Zr9 74.61(19)
C117 C147 C92 112.2(3)
C92 C148 C107 120.8(3)
C117 C149 C153 121.3(4)
C93 C150 C141 108.1(3)
C93 C150 Zr8 74.2(2)
C141 C150 Zr8 73.9(2)
C133 C151 C145 108.0(4)
C133 C151 Zr11 74.5(2)
C145 C151 Zr11 73.0(2)
C127 C152 C138 108.3(4)
C127 C152 Zr10 73.7(2)
C138 C152 Zr10 76.0(2)
C105 C153 C149 119.6(4)
C137 C154 C99 108.0(4)
C137 C154 Zr12 73.0(2)
C99 C154 Zr12 75.2(2)
C105 C155 C160 120.2(4)
C109 C157 C144 119.7(3)
C100 C159 C130 121.2(4)
C117 C160 C155 120.9(4)
C300 N100 C301 120.6(3)
C300 N100 C302 121.9(4)
C301 N100 C302 117.3(3)
O100 C300 N100 125.6(3)

loop_
_geom_bond_atom_site_label_1
_geom_bond_atom_site_label_2
_geom_bond_distance
Zr1 O31 2.0718(19)
Zr1 O34 2.1146(19)
Zr1 O32 2.122(2)
Zr1 O38 2.1908(18)
Zr1 O40 2.194(2)
Zr1 C134 2.529(3)
Zr1 C65 2.537(3)
Zr1 C123 2.538(3)
Zr1 C121 2.548(3)
Zr1 C115 2.549(3)
Zr1 Zr10 3.3349(7)
Zr1 Zr9 3.3494(6)
Zr2 O21 2.0758(16)
Zr2 O24 2.1188(17)
Zr2 O22 2.1249(17)
Zr2 O30 2.1780(19)
Zr2 O25 2.1953(18)
Zr2 C16 2.521(3)
Zr2 C61 2.524(2)
Zr2 C38 2.545(3)
Zr2 C9 2.548(3)
Zr2 C48 2.561(3)
Zr2 Zr4 3.3449(6)
Zr2 Zr7 3.3546(6)
Zr3 O11 2.0698(16)
Zr3 O12 2.1220(17)
Zr3 O14 2.1349(17)
Zr3 O17 2.1940(18)
Zr3 O15 2.2050(19)
Zr3 C94 2.511(3)
Zr3 C106 2.520(3)
Zr3 C19 2.538(3)
Zr3 C85 2.548(3)
Zr3 C39 2.551(3)
Zr3 Zr5 3.3426(6)
Zr3 Zr6 3.3623(6)
Zr4 O21 2.0848(17)
Zr4 O23 2.1175(17)
Zr4 O24 2.1210(16)
Zr4 O27 2.1765(17)
Zr4 O29 2.2043(18)
Zr4 C71 2.516(3)
Zr4 C20 2.531(3)
Zr4 C46 2.544(3)
Zr4 C4 2.558(3)
Zr4 C62 2.563(3)
Zr4 Zr7 3.3446(9)
Zr5 O11 2.0829(17)
Zr5 O13 2.1155(17)
Zr5 O12 2.1215(16)
Zr5 O16 2.1845(18)
Zr5 O20 2.1857(17)
Zr5 C35 2.521(3)
Zr5 C13 2.536(3)
Zr5 C49 2.544(3)
Zr5 C32 2.558(3)
Zr5 C37 2.564(3)
Zr5 Zr6 3.3474(9)
Zr6 O11 2.0705(17)
Zr6 O13 2.1346(17)
Zr6 O14 2.1422(17)
Zr6 O18 2.1967(18)
Zr6 O19 2.2021(17)
Zr6 C76 2.522(3)
Zr6 C40 2.532(3)
Zr6 C60 2.542(3)
Zr6 C98 2.557(3)
Zr6 C87 2.562(3)
Zr7 O21 2.0613(16)
Zr7 O23 2.1275(17)
Zr7 O22 2.1465(16)
Zr7 O28 2.2005(17)
Zr7 O26 2.2035(18)
Zr7 C79 2.520(3)
Zr7 C86 2.532(3)
Zr7 C111 2.542(3)
Zr7 C81 2.557(3)
Zr7 C97 2.560(3)
Zr8 O1 2.080(2)
Zr8 O2 2.126(2)
Zr8 O3 2.133(2)
Zr8 O5 2.187(2)
Zr8 O7 2.1925(19)
Zr8 C128 2.517(4)
Zr8 C125 2.518(3)
Zr8 C141 2.548(4)
Zr8 C150 2.548(4)
Zr8 C93 2.549(3)
Zr8 Zr11 3.3474(8)
Zr8 Zr12 3.3664(7)
Zr9 O31 2.079(2)
Zr9 O33 2.117(2)
Zr9 O32 2.1256(19)
Zr9 O37 2.1820(18)
Zr9 O35 2.195(2)
Zr9 C146 2.517(3)
Zr9 C126 2.537(4)
Zr9 C129 2.537(3)
Zr9 C68 2.562(3)
Zr9 C59 2.566(3)
Zr9 Zr10 3.3547(9)
Zr10 O31 2.0735(18)
Zr10 O34 2.123(2)
Zr10 O33 2.124(2)
Zr10 O36 2.183(2)
Zr10 O39 2.190(2)
Zr10 C127 2.513(3)
Zr10 C152 2.519(4)
Zr10 C113 2.527(4)
Zr10 C108 2.566(3)
Zr10 C138 2.569(4)
Zr11 O1 2.075(2)
Zr11 O4 2.112(2)
Zr11 O2 2.129(2)
Zr11 O9 2.176(2)
Zr11 O6 2.178(2)
Zr11 C145 2.527(3)
Zr11 C132 2.541(3)
Zr11 C151 2.551(4)
Zr11 C112 2.556(3)
Zr11 C133 2.563(4)
Zr11 Zr12 3.3320(8)
Zr12 O1 2.077(2)
Zr12 O4 2.108(2)
Zr12 O3 2.137(2)
Zr12 O8 2.171(2)
Zr12 O10 2.193(2)
Zr12 C137 2.522(3)
Zr12 C154 2.545(4)
Zr12 C131 2.548(3)
Zr12 C114 2.575(3)
Zr12 C99 2.577(3)
O28 C1 1.270(3)
O26 C11 1.270(3)
O18 C10 1.270(3)
O16 C8 1.268(3)
O29 C17 1.273(3)
O25 C11 1.264(3)
O27 C1 1.268(3)
O19 C2 1.267(3)
O37 C34 1.271(3)
C1 C6 1.492(3)
O17 C10 1.266(3)
O30 C17 1.264(3)
C2 O20 1.272(3)
C2 C5 1.489(3)
O42 C75 1.240(3)
C3 C116 1.397(4)
C3 C52 1.400(4)
C3 C10 1.483(3)
O6 C67 1.269(4)
O15 C8 1.272(3)
C4 C20 1.403(4)
C4 C62 1.409(4)
O38 C34 1.268(3)
C5 C18 1.386(3)
C5 C30 1.391(4)
O8 C47 1.267(4)
O9 C73 1.265(3)
C6 C28 1.386(3)
C6 C24 1.389(3)
O36 C45 1.276(3)
C7 C21 1.384(3)
C7 C29 1.391(4)
C7 C56 1.524(3)
N2 C75 1.325(3)
N2 C156 1.449(4)
N2 C80 1.462(4)
O43 C95 1.234(3)
C8 C50 1.489(3)
C9 C61 1.396(5)
C9 C48 1.401(4)
O39 C104 1.260(4)
C11 C12 1.487(3)
C12 C33 1.390(3)
C12 C118 1.399(3)
C13 C32 1.399(4)
C13 C35 1.402(4)
C14 C33 1.390(3)
C14 C41 1.398(4)
O40 C104 1.254(4)
C15 C22 1.388(4)
C15 C18 1.404(3)
C16 C38 1.407(5)
C16 C61 1.419(5)
C17 C27 1.481(3)
C19 C85 1.377(5)
C19 C94 1.402(5)
C20 C71 1.403(4)
C21 C28 1.398(3)
N3 C95 1.335(3)
N3 C142 1.451(4)
N3 C103 1.459(4)
C22 C36 1.380(4)
C22 C44 1.527(3)
C23 C82 1.384(4)
C23 C101 1.387(4)
C23 C56 1.519(3)
C24 C29 1.392(4)
O35 C45 1.264(4)
C25 C119 1.388(4)
C25 C124 1.391(4)
C25 C44 1.516(4)
O5 C67 1.272(4)
C26 C43 1.394(3)
C26 C54 1.396(3)
C27 C102 1.384(4)
C27 C83 1.404(4)
C30 C36 1.396(3)
C31 C52 1.388(4)
C31 C84 1.390(4)
C32 C37 1.410(4)
C34 C54 1.489(3)
C35 C49 1.400(4)
C37 C49 1.421(4)
C38 C48 1.403(5)
C39 C85 1.388(5)
C39 C106 1.400(5)
O7 C47 1.271(3)
C40 C87 1.406(4)
C40 C76 1.415(4)
C41 C69 1.393(4)
C41 C66 1.510(3)
C42 C84 1.380(4)
C42 C116 1.386(4)
O10 C73 1.277(4)
C43 C63 1.387(4)
C45 C58 1.494(4)
C46 C71 1.407(5)
C46 C62 1.412(4)
C47 C53 1.498(4)
C50 C77 1.380(4)
C50 C107 1.389(4)
C51 C91 1.393(4)
C51 C63 1.395(4)
C53 C135 1.369(5)
C53 C70 1.396(4)
C54 C91 1.382(4)
C55 C88 1.379(5)
C55 C89 1.387(5)
C55 C72 1.521(4)
C57 C58 1.383(4)
C57 C82 1.392(4)
C58 C96 1.387(4)
C59 C68 1.397(5)
C59 C129 1.410(4)
O41 C139 1.221(4)
C60 C98 1.392(5)
C60 C76 1.420(5)
C63 C66 1.517(3)
C64 C92 1.381(5)
C64 C77 1.393(4)
C65 C134 1.382(5)
C65 C121 1.393(5)
C67 C105 1.485(4)
C68 C126 1.413(4)
C69 C118 1.387(4)
C70 C88 1.395(4)
C72 C84 1.513(4)
C73 C90 1.488(4)
C74 C110 1.363(5)
C74 C136 1.404(5)
C74 C140 1.523(4)
C78 C119 1.386(5)
C78 C90 1.389(4)
C79 C86 1.411(4)
C79 C111 1.412(5)
C81 C111 1.390(5)
C81 C97 1.408(4)
C83 C110 1.394(4)
N1 C139 1.343(4)
N1 C120 1.410(5)
N1 C158 1.451(5)
C86 C97 1.402(4)
C87 C98 1.396(4)
C89 C135 1.397(4)
C90 C122 1.388(4)
C92 C148 1.376(5)
C92 C147 1.529(4)
C93 C125 1.383(5)
C93 C150 1.388(5)
C94 C106 1.415(5)
C96 C101 1.395(4)
C99 C114 1.387(6)
C99 C154 1.414(5)
C100 C159 1.359(5)
C100 C144 1.394(5)
C100 C140 1.510(4)
C102 C136 1.390(4)
C104 C109 1.503(4)
C105 C153 1.378(5)
C105 C155 1.381(5)
C107 C148 1.402(4)
C108 C113 1.377(6)
C108 C138 1.388(6)
C109 C157 1.377(5)
C109 C130 1.381(5)
C112 C133 1.403(5)
C112 C132 1.421(5)
C113 C127 1.410(6)
C114 C131 1.433(5)
C115 C123 1.391(6)
C115 C121 1.396(5)
C117 C149 1.368(5)
C117 C160 1.375(5)
C117 C147 1.515(4)
C122 C124 1.392(4)
C123 C134 1.413(6)
C125 C128 1.419(6)
C126 C146 1.407(5)
C127 C152 1.389(7)
C128 C141 1.393(6)
C129 C146 1.395(6)
C130 C159 1.394(5)
C131 C137 1.391(6)
C132 C145 1.394(6)
C133 C151 1.406(6)
C137 C154 1.407(6)
C138 C152 1.405(7)
C141 C150 1.408(5)
C144 C157 1.394(5)
C145 C151 1.407(6)
C149 C153 1.392(5)
C155 C160 1.383(5)
O100 C300 1.216(4)
N100 C300 1.348(4)
N100 C301 1.418(5)
N100 C302 1.441(5)

loop_
_platon_squeeze_void_nr
_platon_squeeze_void_average_x
_platon_squeeze_void_average_y
_platon_squeeze_void_average_z
_platon_squeeze_void_volume
_platon_squeeze_void_count_electrons
_platon_squeeze_void_content
1 -0.018 -0.010 0.000 3774 876 ' '
2 0.003 -0.057 0.500 3774 876 ' '
